data_4106074
loop_
_publ_author_name
'Miriam M. Gillett-Kunnath'
'Allen G. Oliver'
'Slavi C. Sevov'

_publ_contact_author_address
;
University of Notre Dame
Department of Chemistry and Biochemistry
251 Nieuwland Science Hall
Notre Dame, Indiana 46556
;
_publ_contact_author_email ssevov@nd.edu
_publ_contact_author_name 'Sevov, S. C.'
_publ_section_title
;
 "n-Doping" of Deltahedral Zintl Ions
;
_journal_name_full 'Journal of the American Chemical Society'
_journal_page_first 6560
_journal_page_last 6562
_journal_paper_doi 10.1021/ja200520c
_journal_volume 133
_journal_year 2011
_chemical_formula_moiety '(C12 H10 Sb2 Ge8), 2(C18 H36 K N2 O6)'
_chemical_formula_sum 'C48 H82 Ge8 K2 N4 O12 Sb2'
_chemical_formula_weight 1809.60
_chemical_name_systematic
; 
  (K-crypt)2[SbGe8-SbPh2] 
;
_space_group_IT_number 2
_symmetry_cell_setting triclinic
_symmetry_space_group_name_Hall '-P 1'
_symmetry_space_group_name_H-M 'P -1'
_atom_sites_solution_hydrogens geom
_atom_sites_solution_primary direct
_atom_sites_solution_secondary difmap
_audit_creation_method SHELXL-97
_cell_angle_alpha 81.879(3)
_cell_angle_beta 69.709(2)
_cell_angle_gamma 84.921(3)
_cell_formula_units_Z 2
_cell_length_a 12.9472(9)
_cell_length_b 16.5696(9)
_cell_length_c 16.5832(9)
_cell_measurement_reflns_used 11897
_cell_measurement_temperature 100(2)
_cell_measurement_theta_max 26.63
_cell_measurement_theta_min 1.32
_cell_volume 3300.4(3)
_computing_cell_refinement 'Bruker SAINT v7.60A'
_computing_data_collection 'Bruker APEX-II v2008-6'
_computing_data_reduction 'Bruker SAINT v7.60A'
_computing_molecular_graphics SHELXL-XP
_computing_publication_material SHELXTL
_computing_structure_refinement 'SHELXL-97 (Sheldrick, 1997)'
_computing_structure_solution 'SHELXS-97 (Sheldrick, 1990)'
_diffrn_ambient_temperature 100(2)
_diffrn_detector_area_resol_mean 83.33
_diffrn_measured_fraction_theta_full 0.857
_diffrn_measured_fraction_theta_max 0.857
_diffrn_measurement_device_type 'Bruker APEX-II'
_diffrn_measurement_method 'combination of \w/2\q-scans and \f-scans'
_diffrn_radiation_monochromator graphite
_diffrn_radiation_source 'fine-focus sealed tube'
_diffrn_radiation_type MoK\a
_diffrn_radiation_wavelength 0.71073
_diffrn_reflns_av_R_equivalents 0.0293
_diffrn_reflns_av_sigmaI/netI 0.0399
_diffrn_reflns_limit_h_max 15
_diffrn_reflns_limit_h_min -15
_diffrn_reflns_limit_k_max 20
_diffrn_reflns_limit_k_min -20
_diffrn_reflns_limit_l_max 20
_diffrn_reflns_limit_l_min -20
_diffrn_reflns_number 30864
_diffrn_reflns_theta_full 26.63
_diffrn_reflns_theta_max 26.63
_diffrn_reflns_theta_min 1.32
_exptl_absorpt_coefficient_mu 4.572
_exptl_absorpt_correction_T_max 0.8382
_exptl_absorpt_correction_T_min 0.8036
_exptl_absorpt_correction_type empirical
_exptl_absorpt_process_details 'Sheldrick, 2008'
_exptl_crystal_colour red-brown
_exptl_crystal_density_diffrn 1.821
_exptl_crystal_description block
_exptl_crystal_F_000 1780
_exptl_crystal_size_max 0.5
_exptl_crystal_size_mid 0.4
_exptl_crystal_size_min 0.4
_refine_diff_density_max 2.340
_refine_diff_density_min -2.345
_refine_diff_density_rms 0.130
_refine_ls_extinction_method none
_refine_ls_goodness_of_fit_ref 1.033
_refine_ls_hydrogen_treatment constr
_refine_ls_matrix_type full
_refine_ls_number_parameters 659
_refine_ls_number_reflns 11897
_refine_ls_number_restraints 0
_refine_ls_restrained_S_all 1.033
_refine_ls_R_factor_all 0.0646
_refine_ls_R_factor_gt 0.0462
_refine_ls_shift/su_max 0.056
_refine_ls_shift/su_mean 0.001
_refine_ls_structure_factor_coef Fsqd
_refine_ls_weighting_details 'calc w=1/[\s^2^(Fo^2^)+(0.0321P)^2^+21.4284P] where P=(Fo^2^+2Fc^2^)/3'
_refine_ls_weighting_scheme calc
_refine_ls_wR_factor_gt 0.1019
_refine_ls_wR_factor_ref 0.1133
_reflns_number_gt 9217
_reflns_number_total 11897
_reflns_threshold_expression >2sigma(I)
_cod_data_source_file ja200520c_si_005.cif
_cod_data_source_block Cmpd1
_cod_database_code 4106074

loop_
_symmetry_equiv_pos_as_xyz
'x, y, z'
'-x, -y, -z'

loop_
_atom_site_label
_atom_site_type_symbol
_atom_site_fract_x
_atom_site_fract_y
_atom_site_fract_z
_atom_site_U_iso_or_equiv
_atom_site_adp_type
_atom_site_occupancy
_atom_site_symmetry_multiplicity
_atom_site_calc_flag
_atom_site_refinement_flags
_atom_site_disorder_assembly
_atom_site_disorder_group
Ge1 Ge 0.74036(6) 0.76044(4) 0.20552(4) 0.03307(17) Uani 1 1 d . . .
Ge2 Ge 0.78894(6) 0.75649(4) 0.34655(4) 0.03288(17) Uani 1 1 d . . .
Ge3 Ge 0.92815(7) 0.81847(4) 0.18840(5) 0.0481(2) Uani 1 1 d . . .
Sb4 Sb 0.87249(4) 0.57760(3) 0.18108(3) 0.04284(14) Uani 1 1 d . . .
Ge5 Ge 0.88984(7) 0.60669(4) 0.33496(4) 0.04027(19) Uani 1 1 d . . .
Ge6 Ge 1.04055(7) 0.67314(5) 0.16085(6) 0.0551(2) Uani 1 1 d . . .
Ge7 Ge 0.90539(8) 0.72532(5) 0.07981(4) 0.0594(3) Uani 1 1 d . . .
Ge8 Ge 0.70000(6) 0.63425(4) 0.31461(4) 0.03538(18) Uani 1 1 d . . .
Ge9 Ge 1.00008(8) 0.73390(5) 0.30189(7) 0.0625(3) Uani 1 1 d . . .
Sb1 Sb 0.65159(4) 0.90992(2) 0.22800(2) 0.03216(12) Uani 1 1 d . . .
C1 C 0.4848(5) 0.8869(3) 0.2412(3) 0.0315(15) Uani 1 1 d . . .
C2 C 0.4482(7) 0.8115(4) 0.2435(5) 0.051(2) Uani 1 1 d . . .
H2A H 0.4998 0.7664 0.2332 0.062 Uiso 1 1 calc R . .
C3 C 0.3389(8) 0.7993(4) 0.2604(6) 0.057(2) Uani 1 1 d . . .
H3A H 0.3164 0.7466 0.2592 0.069 Uiso 1 1 calc R . .
C4 C 0.2614(6) 0.8628(4) 0.2792(4) 0.0424(17) Uani 1 1 d . . .
H4A H 0.1849 0.8539 0.2956 0.051 Uiso 1 1 calc R . .
C5 C 0.2982(7) 0.9388(4) 0.2732(5) 0.048(2) Uani 1 1 d . . .
H5A H 0.2470 0.9842 0.2823 0.058 Uiso 1 1 calc R . .
C6 C 0.4071(6) 0.9505(4) 0.2545(4) 0.0424(18) Uani 1 1 d . . .
H6A H 0.4303 1.0042 0.2506 0.051 Uiso 1 1 calc R . .
C7 C 0.6999(6) 0.9607(4) 0.0940(4) 0.0406(18) Uani 1 1 d . . .
C8 C 0.6384(7) 0.9583(4) 0.0414(4) 0.046(2) Uani 1 1 d . . .
H8A H 0.5724 0.9293 0.0624 0.055 Uiso 1 1 calc R . .
C9 C 0.6726(8) 0.9985(4) -0.0428(4) 0.057(2) Uani 1 1 d . . .
H9A H 0.6303 0.9956 -0.0790 0.069 Uiso 1 1 calc R . .
C10 C 0.7657(8) 1.0417(5) -0.0737(5) 0.061(3) Uani 1 1 d . . .
H10A H 0.7863 1.0713 -0.1299 0.073 Uiso 1 1 calc R . .
C11 C 0.8281(8) 1.0422(5) -0.0240(5) 0.065(3) Uani 1 1 d . . .
H11A H 0.8950 1.0702 -0.0462 0.078 Uiso 1 1 calc R . .
C12 C 0.7953(7) 1.0019(5) 0.0602(5) 0.060(2) Uani 1 1 d . . .
H12A H 0.8402 1.0031 0.0947 0.072 Uiso 1 1 calc R . .
K1 K 0.58308(11) 0.63860(7) 0.82058(7) 0.0271(3) Uani 1 1 d . . .
N1 N 0.4635(5) 0.7492(3) 0.9531(3) 0.0395(14) Uani 1 1 d . . .
N2 N 0.7020(5) 0.5268(3) 0.6868(3) 0.0462(17) Uani 1 1 d . . .
O1 O 0.5254(4) 0.8017(2) 0.7673(2) 0.0298(10) Uani 1 1 d . . .
O2 O 0.6044(4) 0.6881(2) 0.6463(2) 0.0290(10) Uani 1 1 d . . .
O3 O 0.3832(4) 0.5924(3) 0.9447(3) 0.0435(12) Uani 1 1 d . . .
O4 O 0.5081(5) 0.4775(3) 0.8384(3) 0.0454(13) Uani 1 1 d . . .
O5 O 0.6912(5) 0.6865(3) 0.9250(3) 0.0498(13) Uani 1 1 d . . .
O6 O 0.8082(4) 0.6057(4) 0.7804(3) 0.0558(15) Uani 1 1 d . . .
C13 C 0.4561(7) 0.8330(4) 0.9117(4) 0.0469(19) Uani 1 1 d . . .
H13A H 0.5264 0.8594 0.8998 0.056 Uiso 1 1 calc R . .
H13B H 0.3969 0.8643 0.9523 0.056 Uiso 1 1 calc R . .
C14 C 0.4330(6) 0.8366(4) 0.8294(4) 0.0363(16) Uani 1 1 d . . .
H14A H 0.3666 0.8060 0.8392 0.044 Uiso 1 1 calc R . .
H14B H 0.4193 0.8940 0.8080 0.044 Uiso 1 1 calc R . .
C15 C 0.5147(6) 0.8150(3) 0.6843(4) 0.0339(15) Uani 1 1 d . . .
H15A H 0.5126 0.8743 0.6649 0.041 Uiso 1 1 calc R . .
H15B H 0.4453 0.7925 0.6866 0.041 Uiso 1 1 calc R . .
C16 C 0.6107(6) 0.7739(3) 0.6230(4) 0.0395(17) Uani 1 1 d . . .
H16A H 0.6101 0.7882 0.5632 0.047 Uiso 1 1 calc R . .
H16B H 0.6802 0.7923 0.6255 0.047 Uiso 1 1 calc R . .
C17 C 0.6849(6) 0.6453(4) 0.5815(4) 0.0391(17) Uani 1 1 d . . .
H17A H 0.7598 0.6610 0.5744 0.047 Uiso 1 1 calc R . .
H17B H 0.6728 0.6595 0.5253 0.047 Uiso 1 1 calc R . .
C18 C 0.6742(7) 0.5552(4) 0.6091(4) 0.049(2) Uani 1 1 d . . .
H18A H 0.5974 0.5413 0.6197 0.059 Uiso 1 1 calc R . .
H18B H 0.7229 0.5257 0.5611 0.059 Uiso 1 1 calc R . .
C19 C 0.3536(7) 0.7214(4) 0.9993(4) 0.052(2) Uani 1 1 d . . .
H19A H 0.3066 0.7401 0.9636 0.062 Uiso 1 1 calc R . .
H19B H 0.3229 0.7473 1.0535 0.062 Uiso 1 1 calc R . .
C20 C 0.3473(7) 0.6299(4) 1.0217(4) 0.054(2) Uani 1 1 d . . .
H20A H 0.3943 0.6100 1.0570 0.065 Uiso 1 1 calc R . .
H20B H 0.2704 0.6157 1.0560 0.065 Uiso 1 1 calc R . .
C21 C 0.3605(7) 0.5075(4) 0.9627(6) 0.066(3) Uani 1 1 d . . .
H21A H 0.2806 0.5008 0.9933 0.079 Uiso 1 1 calc R . .
H21B H 0.4006 0.4795 1.0006 0.079 Uiso 1 1 calc R . .
C22 C 0.3954(8) 0.4712(4) 0.8812(6) 0.062(2) Uani 1 1 d . . .
H22A H 0.3769 0.4130 0.8934 0.074 Uiso 1 1 calc R . .
H22B H 0.3551 0.4994 0.8436 0.074 Uiso 1 1 calc R . .
C23 C 0.5471(9) 0.4370(4) 0.7626(5) 0.068(3) Uani 1 1 d . . .
H23A H 0.5093 0.4613 0.7217 0.081 Uiso 1 1 calc R . .
H23B H 0.5296 0.3787 0.7782 0.081 Uiso 1 1 calc R . .
C24 C 0.6665(9) 0.4439(4) 0.7207(5) 0.074(3) Uani 1 1 d . . .
H24A H 0.7029 0.4215 0.7631 0.089 Uiso 1 1 calc R . .
H24B H 0.6920 0.4098 0.6725 0.089 Uiso 1 1 calc R . .
C25 C 0.5239(8) 0.7464(5) 1.0136(4) 0.058(2) Uani 1 1 d . . .
H25A H 0.5107 0.6939 1.0516 0.070 Uiso 1 1 calc R . .
H25B H 0.4939 0.7907 1.0507 0.070 Uiso 1 1 calc R . .
C26 C 0.6438(8) 0.7548(5) 0.9716(5) 0.063(2) Uani 1 1 d . . .
H26A H 0.6583 0.8059 0.9312 0.075 Uiso 1 1 calc R . .
H26B H 0.6780 0.7577 1.0160 0.075 Uiso 1 1 calc R . .
C27 C 0.8040(8) 0.6955(7) 0.8807(6) 0.074(3) Uani 1 1 d . . .
H27A H 0.8398 0.7082 0.9211 0.089 Uiso 1 1 calc R . .
H27B H 0.8148 0.7416 0.8339 0.089 Uiso 1 1 calc R . .
C28 C 0.8555(7) 0.6200(7) 0.8433(5) 0.076(3) Uani 1 1 d . . .
H28A H 0.9360 0.6256 0.8155 0.091 Uiso 1 1 calc R . .
H28B H 0.8425 0.5734 0.8895 0.091 Uiso 1 1 calc R . .
C29 C 0.8508(8) 0.5309(6) 0.7465(5) 0.081(3) Uani 1 1 d . . .
H29A H 0.8201 0.4844 0.7907 0.098 Uiso 1 1 calc R . .
H29B H 0.9320 0.5272 0.7306 0.098 Uiso 1 1 calc R . .
C30 C 0.8195(8) 0.5275(6) 0.6682(5) 0.071(3) Uani 1 1 d . . .
H30A H 0.8488 0.5753 0.6255 0.085 Uiso 1 1 calc R . .
H30B H 0.8547 0.4778 0.6413 0.085 Uiso 1 1 calc R . .
K2 K 0.82271(13) 0.19145(9) 0.37262(12) 0.0519(5) Uani 1 1 d . . .
O7 O 0.8950(8) 0.2822(5) 0.4637(6) 0.024(2) Uiso 0.50 1 d P A 1
O8 O 1.0462(8) 0.2022(5) 0.3282(5) 0.0347(19) Uiso 0.50 1 d P A 1
O9 O 0.6166(8) 0.1467(5) 0.4745(5) 0.0331(19) Uiso 0.50 1 d P A 1
O10 O 0.7882(8) 0.0303(5) 0.4126(5) 0.0324(18) Uiso 0.50 1 d P A 1
O11 O 0.7530(8) 0.3401(5) 0.2764(6) 0.030(2) Uiso 0.50 1 d P A 1
O12 O 0.8450(7) 0.2057(5) 0.1815(5) 0.0287(18) Uiso 0.50 1 d P A 1
N3 N 0.6782(11) 0.3179(6) 0.4604(7) 0.033(2) Uiso 0.50 1 d P A 1
N4 N 0.9688(9) 0.0792(6) 0.2570(6) 0.030(2) Uiso 0.50 1 d P A 1
C31 C 0.7133(12) 0.3280(8) 0.5323(8) 0.039(3) Uiso 0.50 1 d P A 1
H31A H 0.6999 0.2774 0.5734 0.047 Uiso 0.50 1 calc PR A 1
H31B H 0.6683 0.3730 0.5632 0.047 Uiso 0.50 1 calc PR A 1
C32 C 0.8305(11) 0.3461(7) 0.5044(8) 0.034(3) Uiso 0.50 1 d P A 1
H32A H 0.8445 0.3971 0.4639 0.041 Uiso 0.50 1 calc PR A 1
H32B H 0.8502 0.3540 0.5552 0.041 Uiso 0.50 1 calc PR A 1
C33 C 1.0098(13) 0.3022(8) 0.4231(9) 0.042(3) Uiso 0.50 1 d P A 1
H33A H 1.0168 0.3458 0.3744 0.050 Uiso 0.50 1 calc PR A 1
H33B H 1.0351 0.3234 0.4657 0.050 Uiso 0.50 1 calc PR A 1
C34 C 1.0797(14) 0.2325(9) 0.3912(10) 0.049(4) Uiso 0.50 1 d P A 1
H34A H 1.1573 0.2485 0.3649 0.058 Uiso 0.50 1 calc PR A 1
H34B H 1.0749 0.1891 0.4399 0.058 Uiso 0.50 1 calc PR A 1
C35 C 1.1151(12) 0.1337(7) 0.2964(8) 0.035(3) Uiso 0.50 1 d P A 1
H35A H 1.1073 0.0888 0.3440 0.042 Uiso 0.50 1 calc PR A 1
H35B H 1.1931 0.1488 0.2726 0.042 Uiso 0.50 1 calc PR A 1
C36 C 1.0816(12) 0.1063(7) 0.2266(8) 0.036(3) Uiso 0.50 1 d P A 1
H36A H 1.0893 0.1521 0.1797 0.043 Uiso 0.50 1 calc PR A 1
H36B H 1.1325 0.0610 0.2016 0.043 Uiso 0.50 1 calc PR A 1
C37 C 0.5658(14) 0.2914(9) 0.4945(9) 0.024(3) Uiso 0.50 1 d P A 1
H37A H 0.5346 0.2974 0.4471 0.029 Uiso 0.50 1 calc PR A 1
H37B H 0.5204 0.3265 0.5386 0.029 Uiso 0.50 1 calc PR A 1
C38 C 0.5603(13) 0.1952(7) 0.5385(9) 0.034(3) Uiso 0.50 1 d P A 1
H38A H 0.5942 0.1881 0.5843 0.041 Uiso 0.50 1 calc PR A 1
H38B H 0.4826 0.1795 0.5651 0.041 Uiso 0.50 1 calc PR A 1
C39 C 0.591(2) 0.0693(12) 0.5163(13) 0.063(6) Uiso 0.50 1 d P A 1
H39A H 0.5155 0.0566 0.5225 0.076 Uiso 0.50 1 calc PR A 1
H39B H 0.5988 0.0629 0.5743 0.076 Uiso 0.50 1 calc PR A 1
C40 C 0.6828(13) 0.0108(9) 0.4520(9) 0.042(3) Uiso 0.50 1 d P A 1
H40A H 0.6835 -0.0432 0.4861 0.050 Uiso 0.50 1 calc PR A 1
H40B H 0.6539 0.0030 0.4058 0.050 Uiso 0.50 1 calc PR A 1
C41 C 0.8504(11) -0.0270(7) 0.3540(8) 0.032(3) Uiso 0.50 1 d P A 1
H41A H 0.8529 -0.0809 0.3879 0.038 Uiso 0.50 1 calc PR A 1
H41B H 0.8111 -0.0328 0.3136 0.038 Uiso 0.50 1 calc PR A 1
C42 C 0.9473(12) -0.0076(7) 0.3106(8) 0.030(3) Uiso 0.50 1 d P A 1
H42A H 0.9796 -0.0485 0.2696 0.035 Uiso 0.50 1 calc PR A 1
H42B H 0.9894 -0.0133 0.3510 0.035 Uiso 0.50 1 calc PR A 1
C43 C 0.6702(13) 0.3953(8) 0.4091(8) 0.037(3) Uiso 0.50 1 d P A 1
H43A H 0.7352 0.4273 0.4000 0.044 Uiso 0.50 1 calc PR A 1
H43B H 0.6034 0.4268 0.4409 0.044 Uiso 0.50 1 calc PR A 1
C44 C 0.6645(11) 0.3823(6) 0.3229(7) 0.017(2) Uiso 0.50 1 d P A 1
H44A H 0.5975 0.3525 0.3324 0.020 Uiso 0.50 1 calc PR A 1
H44B H 0.6583 0.4359 0.2898 0.020 Uiso 0.50 1 calc PR A 1
C45 C 0.7580(12) 0.3392(7) 0.1891(8) 0.034(3) Uiso 0.50 1 d P A 1
H45A H 0.7645 0.3955 0.1592 0.040 Uiso 0.50 1 calc PR A 1
H45B H 0.6892 0.3177 0.1889 0.040 Uiso 0.50 1 calc PR A 1
C46 C 0.8530(11) 0.2879(7) 0.1427(7) 0.028(3) Uiso 0.50 1 d P A 1
H46A H 0.8568 0.2901 0.0818 0.034 Uiso 0.50 1 calc PR A 1
H46B H 0.9217 0.3098 0.1427 0.034 Uiso 0.50 1 calc PR A 1
C47 C 0.945(2) 0.1627(17) 0.1436(18) 0.100(11) Uiso 0.50 1 d P A 1
H47A H 1.0055 0.1867 0.1541 0.120 Uiso 0.50 1 calc PR A 1
H47B H 0.9613 0.1663 0.0803 0.120 Uiso 0.50 1 calc PR A 1
C48 C 0.9340(12) 0.0744(7) 0.1830(8) 0.035(3) Uiso 0.50 1 d P A 1
H48A H 0.8572 0.0571 0.2013 0.042 Uiso 0.50 1 calc PR A 1
H48B H 0.9836 0.0373 0.1430 0.042 Uiso 0.50 1 calc PR A 1
O7' O 0.9122(9) 0.3061(6) 0.4413(6) 0.035(2) Uiso 0.50 1 d P A 2
O8' O 1.0044(8) 0.1454(5) 0.4494(5) 0.037(2) Uiso 0.50 1 d P A 2
O9' O 0.6041(12) 0.2034(8) 0.4888(9) 0.074(3) Uiso 0.50 1 d P A 2
O10' O 0.6986(10) 0.0467(7) 0.4749(7) 0.054(3) Uiso 0.50 1 d P A 2
O11' O 0.7940(11) 0.2722(7) 0.2393(8) 0.073(3) Uiso 0.50 1 d P A 2
O12' O 0.9236(9) 0.1266(6) 0.2263(6) 0.046(2) Uiso 0.50 1 d P A 2
N3' N 0.7174(11) 0.3482(7) 0.3965(7) 0.042(3) Uiso 0.50 1 d P A 2
N4' N 0.9339(10) 0.0177(7) 0.3807(7) 0.043(3) Uiso 0.50 1 d P A 2
C31' C 0.7758(16) 0.4034(10) 0.4150(11) 0.065(5) Uiso 0.50 1 d P A 2
H31C H 0.7213 0.4407 0.4515 0.077 Uiso 0.50 1 calc PR A 2
H31D H 0.8144 0.4364 0.3596 0.077 Uiso 0.50 1 calc PR A 2
C32' C 0.8544(15) 0.3793(9) 0.4557(10) 0.053(4) Uiso 0.50 1 d P A 2
H32C H 0.9086 0.4226 0.4383 0.064 Uiso 0.50 1 calc PR A 2
H32D H 0.8161 0.3781 0.5189 0.064 Uiso 0.50 1 calc PR A 2
C33' C 0.9830(15) 0.2809(10) 0.4829(11) 0.058(4) Uiso 0.50 1 d P A 2
H33C H 0.9407 0.2766 0.5457 0.070 Uiso 0.50 1 calc PR A 2
H33D H 1.0356 0.3247 0.4705 0.070 Uiso 0.50 1 calc PR A 2
C34' C 1.0432(18) 0.2099(11) 0.4673(13) 0.075(5) Uiso 0.50 1 d P A 2
H34C H 1.1116 0.2236 0.4183 0.091 Uiso 0.50 1 calc PR A 2
H34D H 1.0654 0.1915 0.5186 0.091 Uiso 0.50 1 calc PR A 2
C35' C 1.0620(19) 0.0773(12) 0.4354(14) 0.084(6) Uiso 0.50 1 d P A 2
H35C H 1.0879 0.0607 0.4852 0.101 Uiso 0.50 1 calc PR A 2
H35D H 1.1283 0.0893 0.3839 0.101 Uiso 0.50 1 calc PR A 2
C36' C 1.0142(14) 0.0076(9) 0.4221(10) 0.049(4) Uiso 0.50 1 d P A 2
H36C H 1.0755 -0.0273 0.3883 0.059 Uiso 0.50 1 calc PR A 2
H36D H 0.9806 -0.0237 0.4796 0.059 Uiso 0.50 1 calc PR A 2
C37' C 0.613(3) 0.3364(18) 0.4771(17) 0.109(9) Uiso 0.50 1 d P A 2
H37C H 0.6360 0.3392 0.5276 0.131 Uiso 0.50 1 calc PR A 2
H37D H 0.5639 0.3852 0.4737 0.131 Uiso 0.50 1 calc PR A 2
C38' C 0.5469(18) 0.2702(12) 0.4986(13) 0.052(6) Uiso 0.50 1 d P A 2
H38C H 0.4977 0.2691 0.5596 0.062 Uiso 0.50 1 calc PR A 2
H38D H 0.5002 0.2759 0.4617 0.062 Uiso 0.50 1 calc PR A 2
C39' C 0.5468(18) 0.1314(12) 0.5264(14) 0.077(5) Uiso 0.50 1 d P A 2
H39C H 0.5002 0.1209 0.4930 0.092 Uiso 0.50 1 calc PR A 2
H39D H 0.4983 0.1376 0.5865 0.092 Uiso 0.50 1 calc PR A 2
C40' C 0.6298(15) 0.0606(9) 0.5265(10) 0.037(3) Uiso 0.50 1 d P A 2
H40C H 0.6575 0.0665 0.5739 0.044 Uiso 0.50 1 calc PR A 2
H40D H 0.5864 0.0109 0.5452 0.044 Uiso 0.50 1 calc PR A 2
C41' C 0.7588(17) -0.0296(11) 0.4760(12) 0.069(5) Uiso 0.50 1 d P A 2
H41C H 0.7713 -0.0402 0.5322 0.083 Uiso 0.50 1 calc PR A 2
H41D H 0.7104 -0.0724 0.4753 0.083 Uiso 0.50 1 calc PR A 2
C42' C 0.857(2) -0.0406(17) 0.4131(19) 0.124(9) Uiso 0.50 1 d P A 2
H42C H 0.8406 -0.0553 0.3631 0.148 Uiso 0.50 1 calc PR A 2
H42D H 0.8942 -0.0894 0.4346 0.148 Uiso 0.50 1 calc PR A 2
C43' C 0.677(5) 0.383(3) 0.330(4) 0.23(3) Uiso 0.50 1 d P A 2
H43C H 0.6743 0.4429 0.3252 0.278 Uiso 0.50 1 calc PR A 2
H43D H 0.6014 0.3647 0.3419 0.278 Uiso 0.50 1 calc PR A 2
C44' C 0.7625(14) 0.3506(9) 0.2382(12) 0.045(4) Uiso 0.50 1 d P A 2
H44C H 0.7270 0.3640 0.1935 0.055 Uiso 0.50 1 calc PR A 2
H44D H 0.8296 0.3826 0.2191 0.055 Uiso 0.50 1 calc PR A 2
C45' C 0.8629(14) 0.2452(11) 0.1614(10) 0.049(4) Uiso 0.50 1 d P A 2
H45C H 0.9300 0.2769 0.1449 0.059 Uiso 0.50 1 calc PR A 2
H45D H 0.8261 0.2666 0.1189 0.059 Uiso 0.50 1 calc PR A 2
C46' C 0.9070(17) 0.1576(9) 0.1383(10) 0.042(4) Uiso 0.50 1 d P A 2
H46C H 0.8519 0.1267 0.1276 0.050 Uiso 0.50 1 calc PR A 2
H46D H 0.9770 0.1579 0.0887 0.050 Uiso 0.50 1 calc PR A 2
C47' C 0.9640(15) 0.0495(10) 0.2242(11) 0.055(4) Uiso 0.50 1 d P A 2
H47C H 1.0270 0.0472 0.1695 0.066 Uiso 0.50 1 calc PR A 2
H47D H 0.9066 0.0154 0.2214 0.066 Uiso 0.50 1 calc PR A 2
C48' C 0.9983(15) 0.0146(10) 0.2895(10) 0.048(4) Uiso 0.50 1 d P A 2
H48C H 1.0701 0.0379 0.2798 0.058 Uiso 0.50 1 calc PR A 2
H48D H 1.0139 -0.0439 0.2816 0.058 Uiso 0.50 1 calc PR A 2

loop_
_atom_site_aniso_label
_atom_site_aniso_U_11
_atom_site_aniso_U_22
_atom_site_aniso_U_33
_atom_site_aniso_U_23
_atom_site_aniso_U_13
_atom_site_aniso_U_12
Ge1 0.0301(5) 0.0340(3) 0.0270(3) 0.0019(2) -0.0052(3) 0.0139(3)
Ge2 0.0361(5) 0.0303(3) 0.0261(3) -0.0029(2) -0.0059(3) 0.0108(3)
Ge3 0.0295(5) 0.0345(3) 0.0579(5) 0.0039(3) 0.0090(3) 0.0010(3)
Sb4 0.0371(3) 0.0415(2) 0.0481(3) -0.0180(2) -0.0118(2) 0.0177(2)
Ge5 0.0389(5) 0.0383(3) 0.0392(4) -0.0017(3) -0.0141(3) 0.0204(3)
Ge6 0.0214(5) 0.0506(4) 0.0720(6) -0.0065(4) 0.0072(4) 0.0133(3)
Ge7 0.0660(7) 0.0658(5) 0.0235(4) -0.0018(3) 0.0055(4) 0.0265(4)
Ge8 0.0228(5) 0.0274(3) 0.0440(4) 0.0013(3) -0.0002(3) 0.0059(3)
Ge9 0.0412(7) 0.0596(5) 0.1000(7) -0.0196(5) -0.0395(5) 0.0102(4)
Sb1 0.0298(3) 0.02833(19) 0.0261(2) 0.00521(15) -0.00001(17) 0.00953(17)
C1 0.033(4) 0.035(3) 0.015(3) 0.001(2) 0.000(2) 0.013(3)
C2 0.035(6) 0.031(3) 0.082(6) -0.009(3) -0.017(4) 0.013(3)
C3 0.053(7) 0.036(4) 0.087(6) -0.009(4) -0.030(5) 0.002(4)
C4 0.023(5) 0.049(4) 0.048(4) 0.001(3) -0.009(3) 0.003(3)
C5 0.035(6) 0.043(4) 0.055(4) -0.003(3) -0.006(3) 0.015(3)
C6 0.031(5) 0.031(3) 0.052(4) 0.004(3) -0.003(3) 0.011(3)
C7 0.041(5) 0.032(3) 0.029(3) 0.008(2) 0.005(3) 0.017(3)
C8 0.062(6) 0.028(3) 0.030(3) -0.002(2) 0.003(3) 0.016(3)
C9 0.090(7) 0.041(4) 0.022(3) -0.006(3) 0.001(4) 0.023(4)
C10 0.076(7) 0.051(4) 0.027(4) 0.012(3) 0.009(4) 0.021(4)
C11 0.056(7) 0.062(5) 0.045(5) 0.019(4) 0.014(4) -0.002(4)
C12 0.042(6) 0.070(5) 0.044(4) 0.022(4) 0.001(4) 0.003(4)
K1 0.0232(8) 0.0318(6) 0.0233(6) -0.0028(5) -0.0069(5) 0.0106(5)
N1 0.045(4) 0.038(3) 0.027(3) -0.006(2) -0.005(2) 0.015(3)
N2 0.056(5) 0.038(3) 0.032(3) -0.004(2) -0.008(3) 0.029(3)
O1 0.035(3) 0.0283(19) 0.025(2) -0.0057(16) -0.0093(18) 0.0075(18)
O2 0.039(3) 0.0253(18) 0.0198(18) -0.0039(15) -0.0080(17) 0.0066(17)
O3 0.035(3) 0.034(2) 0.044(3) 0.0085(19) 0.001(2) 0.010(2)
O4 0.051(4) 0.031(2) 0.051(3) -0.002(2) -0.017(3) 0.009(2)
O5 0.043(4) 0.072(3) 0.039(3) -0.003(2) -0.020(2) -0.007(3)
O6 0.026(3) 0.093(4) 0.042(3) 0.000(3) -0.012(2) 0.025(3)
C13 0.067(6) 0.035(3) 0.033(3) -0.014(3) -0.009(3) 0.015(3)
C14 0.034(5) 0.030(3) 0.037(3) -0.003(2) -0.004(3) 0.010(3)
C15 0.045(5) 0.025(3) 0.031(3) -0.002(2) -0.015(3) 0.007(3)
C16 0.057(5) 0.026(3) 0.027(3) 0.004(2) -0.008(3) 0.003(3)
C17 0.047(5) 0.045(3) 0.018(3) -0.007(2) -0.006(3) 0.014(3)
C18 0.083(6) 0.038(3) 0.022(3) -0.011(3) -0.013(3) 0.021(4)
C19 0.051(6) 0.052(4) 0.032(4) -0.004(3) 0.005(3) 0.027(4)
C20 0.037(5) 0.054(4) 0.040(4) 0.014(3) 0.012(3) 0.019(4)
C21 0.041(6) 0.038(4) 0.083(6) 0.023(4) 0.010(4) 0.004(3)
C22 0.052(7) 0.033(4) 0.095(7) 0.009(4) -0.024(5) 0.001(4)
C23 0.120(9) 0.024(3) 0.055(5) -0.003(3) -0.026(5) 0.002(4)
C24 0.120(9) 0.035(4) 0.044(4) -0.005(3) -0.007(5) 0.034(5)
C25 0.088(8) 0.060(4) 0.028(3) -0.014(3) -0.022(4) 0.011(4)
C26 0.090(8) 0.068(5) 0.045(4) -0.009(4) -0.039(5) -0.006(5)
C27 0.043(7) 0.130(9) 0.053(5) 0.001(5) -0.019(4) -0.027(6)
C28 0.024(6) 0.155(10) 0.047(5) 0.010(5) -0.019(4) 0.001(6)
C29 0.052(7) 0.117(8) 0.053(5) -0.002(5) -0.010(4) 0.062(6)
C30 0.067(7) 0.085(6) 0.042(4) -0.012(4) -0.008(4) 0.057(5)
K2 0.0205(10) 0.0438(8) 0.0878(12) -0.0445(8) -0.0004(8) 0.0010(6)

loop_
_atom_type_symbol
_atom_type_description
_atom_type_scat_dispersion_real
_atom_type_scat_dispersion_imag
_atom_type_scat_source
C C 0.0033 0.0016 'International Tables Vol C Tables 4.2.6.8 and 6.1.1.4'
H H 0.0000 0.0000 'International Tables Vol C Tables 4.2.6.8 and 6.1.1.4'
N N 0.0061 0.0033 'International Tables Vol C Tables 4.2.6.8 and 6.1.1.4'
O O 0.0106 0.0060 'International Tables Vol C Tables 4.2.6.8 and 6.1.1.4'
K K 0.2009 0.2494 'International Tables Vol C Tables 4.2.6.8 and 6.1.1.4'
Ge Ge 0.1547 1.8001 'International Tables Vol C Tables 4.2.6.8 and 6.1.1.4'
Sb Sb -0.5866 1.5461 'International Tables Vol C Tables 4.2.6.8 and 6.1.1.4'

loop_
_geom_angle_atom_site_label_1
_geom_angle_atom_site_label_2
_geom_angle_atom_site_label_3
_geom_angle
Ge7 Ge1 Ge8 107.02(3)
Ge7 Ge1 Ge3 62.07(4)
Ge8 Ge1 Ge3 111.24(3)
Ge7 Ge1 Ge2 111.79(4)
Ge8 Ge1 Ge2 61.15(3)
Ge3 Ge1 Ge2 63.17(3)
Ge7 Ge1 Sb1 124.80(3)
Ge8 Ge1 Sb1 127.34(3)
Ge3 Ge1 Sb1 87.55(3)
Ge2 Ge1 Sb1 89.21(3)
Ge9 Ge2 Ge1 106.48(3)
Ge9 Ge2 Ge8 110.97(3)
Ge1 Ge2 Ge8 57.77(3)
Ge9 Ge2 Ge5 57.42(3)
Ge1 Ge2 Ge5 94.78(3)
Ge8 Ge2 Ge5 58.22(3)
Ge9 Ge2 Ge3 57.81(3)
Ge1 Ge2 Ge3 58.19(3)
Ge8 Ge2 Ge3 104.61(3)
Ge5 Ge2 Ge3 92.99(3)
Ge9 Ge3 Ge1 107.09(4)
Ge9 Ge3 Ge7 110.92(4)
Ge1 Ge3 Ge7 57.18(3)
Ge9 Ge3 Ge6 57.54(3)
Ge1 Ge3 Ge6 93.77(3)
Ge7 Ge3 Ge6 57.65(3)
Ge9 Ge3 Ge2 58.10(3)
Ge1 Ge3 Ge2 58.64(3)
Ge7 Ge3 Ge2 104.36(4)
Ge6 Ge3 Ge2 92.42(3)
Ge6 Sb4 Ge7 56.53(3)
Ge6 Sb4 Ge8 104.55(3)
Ge7 Sb4 Ge8 94.95(2)
Ge6 Sb4 Ge5 66.47(3)
Ge7 Sb4 Ge5 104.83(3)
Ge8 Sb4 Ge5 56.15(2)
Ge9 Ge5 Ge8 113.29(3)
Ge9 Ge5 Ge2 58.90(3)
Ge8 Ge5 Ge2 59.28(3)
Ge9 Ge5 Sb4 106.51(4)
Ge8 Ge5 Sb4 61.92(2)
Ge2 Ge5 Sb4 98.94(3)
Ge9 Ge6 Ge7 113.64(4)
Ge9 Ge6 Sb4 107.69(4)
Ge7 Ge6 Sb4 62.50(3)
Ge9 Ge6 Ge3 58.46(3)
Ge7 Ge6 Ge3 59.69(3)
Sb4 Ge6 Ge3 99.85(3)
Ge1 Ge7 Ge6 99.45(3)
Ge1 Ge7 Ge3 60.76(3)
Ge6 Ge7 Ge3 62.66(3)
Ge1 Ge7 Sb4 79.16(3)
Ge6 Ge7 Sb4 60.97(3)
Ge3 Ge7 Sb4 100.78(3)
Ge1 Ge8 Ge5 99.79(3)
Ge1 Ge8 Ge2 61.08(3)
Ge5 Ge8 Ge2 62.50(3)
Ge1 Ge8 Sb4 78.68(3)
Ge5 Ge8 Sb4 61.93(2)
Ge2 Ge8 Sb4 101.02(3)
Ge5 Ge9 Ge6 72.00(4)
Ge5 Ge9 Ge3 100.92(4)
Ge6 Ge9 Ge3 64.00(3)
Ge5 Ge9 Ge2 63.68(3)
Ge6 Ge9 Ge2 100.15(4)
Ge3 Ge9 Ge2 64.09(3)
C7 Sb1 C1 96.0(3)
C7 Sb1 Ge1 98.26(15)
C1 Sb1 Ge1 98.80(15)
C2 C1 C6 116.8(7)
C2 C1 Sb1 124.2(5)
C6 C1 Sb1 118.8(5)
C1 C2 C3 121.7(6)
C2 C3 C4 120.6(7)
C5 C4 C3 117.7(8)
C6 C5 C4 120.9(6)
C5 C6 C1 122.0(7)
C12 C7 C8 117.7(6)
C12 C7 Sb1 117.7(6)
C8 C7 Sb1 124.5(5)
C7 C8 C9 120.2(8)
C10 C9 C8 120.9(9)
C11 C10 C9 119.4(7)
C10 C11 C12 120.4(9)
C7 C12 C11 121.4(9)
O6 K1 O3 140.74(14)
O6 K1 O5 60.35(16)
O3 K1 O5 100.74(16)
O6 K1 O2 92.61(13)
O3 K1 O2 122.11(15)
O5 K1 O2 131.30(15)
O6 K1 O1 114.18(16)
O3 K1 O1 100.09(12)
O5 K1 O1 93.31(14)
O2 K1 O1 59.69(10)
O6 K1 O4 100.60(17)
O3 K1 O4 59.20(14)
O5 K1 O4 123.46(15)
O2 K1 O4 99.47(13)
O1 K1 O4 139.07(14)
O6 K1 N1 120.46(17)
O3 K1 N1 60.84(15)
O5 K1 N1 61.01(16)
O2 K1 N1 119.12(13)
O1 K1 N1 60.30(12)
O4 K1 N1 119.37(16)
O6 K1 N2 59.97(18)
O3 K1 N2 118.81(17)
O5 K1 N2 119.40(18)
O2 K1 N2 60.77(12)
O1 K1 N2 119.68(13)
O4 K1 N2 60.32(16)
N1 K1 N2 179.56(19)
C19 N1 C25 109.6(6)
C19 N1 C13 109.0(5)
C25 N1 C13 110.3(6)
C19 N1 K1 109.6(4)
C25 N1 K1 108.0(4)
C13 N1 K1 110.4(3)
C30 N2 C24 108.5(6)
C30 N2 C18 110.7(6)
C24 N2 C18 110.9(7)
C30 N2 K1 110.3(5)
C24 N2 K1 108.8(4)
C18 N2 K1 107.7(3)
C15 O1 C14 110.7(5)
C15 O1 K1 115.2(3)
C14 O1 K1 114.0(3)
C16 O2 C17 111.0(5)
C16 O2 K1 113.6(3)
C17 O2 K1 117.9(3)
C20 O3 C21 110.9(5)
C20 O3 K1 117.5(4)
C21 O3 K1 118.1(4)
C22 O4 C23 112.7(7)
C22 O4 K1 113.7(4)
C23 O4 K1 116.1(4)
C27 O5 C26 110.8(7)
C27 O5 K1 112.3(4)
C26 O5 K1 117.3(4)
C29 O6 C28 110.7(7)
C29 O6 K1 116.7(6)
C28 O6 K1 116.9(5)
N1 C13 C14 113.0(5)
O1 C14 C13 108.7(5)
O1 C15 C16 108.4(5)
O2 C16 C15 108.9(5)
O2 C17 C18 108.8(5)
N2 C18 C17 114.1(6)
N1 C19 C20 114.3(5)
O3 C20 C19 109.4(5)
O3 C21 C22 109.4(6)
O4 C22 C21 110.9(7)
O4 C23 C24 110.8(7)
N2 C24 C23 114.8(6)
N1 C25 C26 114.3(6)
O5 C26 C25 109.9(7)
O5 C27 C28 110.5(8)
O6 C28 C27 108.9(7)
O6 C29 C30 108.7(6)
N2 C30 C29 113.5(7)
O11' K2 O12' 65.3(3)
O11' K2 O10 121.9(3)
O12' K2 O10 74.6(3)
O11' K2 O7 113.3(3)
O12' K2 O7 132.3(3)
O10 K2 O7 124.8(3)
O11' K2 O9 103.8(4)
O12' K2 O9 120.0(3)
O10 K2 O9 62.6(3)
O7 K2 O9 106.8(3)
O11' K2 O8 99.8(4)
O12' K2 O8 70.7(3)
O10 K2 O8 104.7(3)
O7 K2 O8 62.5(3)
O9 K2 O8 156.4(3)
O11' K2 O9' 98.5(4)
O12' K2 O9' 136.0(4)
O10 K2 O9' 82.3(3)
O7 K2 O9' 91.6(3)
O9 K2 O9' 20.4(3)
O8 K2 O9' 152.6(3)
O11' K2 N3' 64.4(4)
O12' K2 N3' 128.9(3)
O10 K2 N3' 143.2(3)
O7 K2 N3' 64.4(3)
O9 K2 N3' 80.5(3)
O8 K2 N3' 109.9(3)
O9' K2 N3' 61.1(4)
O11' K2 O7' 103.9(4)
O12' K2 O7' 126.1(3)
O10 K2 O7' 133.9(3)
O7 K2 O7' 10.1(2)
O9 K2 O7' 113.8(3)
O8 K2 O7' 59.0(3)
O9' K2 O7' 96.8(4)
N3' K2 O7' 60.6(3)
O11' K2 N3 83.3(4)
O12' K2 N3 148.5(3)
O10 K2 N3 124.9(3)
O7 K2 N3 61.0(3)
O9 K2 N3 64.0(3)
O8 K2 N3 119.2(3)
O9' K2 N3 43.6(4)
N3' K2 N3 21.7(3)
O7' K2 N3 61.4(3)
O11' K2 N4 87.3(3)
O12' K2 N4 22.2(3)
O10 K2 N4 61.6(3)
O7 K2 N4 122.6(3)
O9 K2 N4 119.8(3)
O8 K2 N4 61.4(3)
O9' K2 N4 139.9(4)
N3' K2 N4 149.3(3)
O7' K2 N4 120.4(3)
N3 K2 N4 170.5(3)
O11' K2 O10' 125.5(4)
O12' K2 O10' 97.8(3)
O10 K2 O10' 25.8(3)
O7 K2 O10' 115.1(3)
O9 K2 O10' 38.4(3)
O8 K2 O10' 124.0(3)
O9' K2 O10' 57.1(4)
N3' K2 O10' 118.2(3)
O7' K2 O10' 125.1(3)
N3 K2 O10' 99.1(3)
N4 K2 O10' 87.3(3)
C32 O7 C33 112.0(10)
C32 O7 K2 121.5(8)
C33 O7 K2 113.9(7)
C35 O8 C34 110.1(10)
C35 O8 K2 118.1(7)
C34 O8 K2 114.5(8)
C39 O9 C38 102.3(12)
C39 O9 K2 124.2(11)
C38 O9 K2 116.5(8)
C40 O10 C41 112.4(10)
C40 O10 K2 115.4(7)
C41 O10 K2 120.8(7)
C44 O11 C45 113.1(9)
C44 O11 K2 115.5(7)
C45 O11 K2 120.2(6)
C47 O12 C46 109.1(14)
C47 O12 K2 103.8(13)
C46 O12 K2 111.9(6)
C31 N3 C37 108.7(10)
C31 N3 C43 111.7(10)
C37 N3 C43 103.4(11)
C31 N3 K2 105.8(8)
C37 N3 K2 109.6(8)
C43 N3 K2 117.4(8)
C36 N4 C48 109.7(10)
C36 N4 C42 117.0(10)
C48 N4 C42 104.4(10)
C36 N4 K2 109.7(7)
C48 N4 K2 111.2(8)
C42 N4 K2 104.8(7)
N3 C31 C32 112.5(11)
O7 C32 C31 109.9(11)
C34 C33 O7 112.3(12)
O8 C34 C33 109.9(13)
O8 C35 C36 108.7(11)
N4 C36 C35 113.6(11)
N3 C37 C38 111.2(11)
O9 C38 C37 108.4(11)
O9 C39 C40 103.2(14)
O10 C40 C39 122.6(13)
O10 C40 K2 44.3(6)
C39 C40 K2 83.2(9)
C42 C41 O10 114.5(11)
C41 C42 N4 119.7(11)
N3 C43 C44 111.0(10)
O11 C44 C43 112.5(11)
O11 C45 C46 110.7(10)
O12 C46 C45 111.5(10)
O12 C47 C48 109(2)
N4 C48 C47 99.4(14)
C33' O7' C32' 119.4(12)
C33' O7' K2 120.3(9)
C32' O7' K2 116.8(9)
C35' O8' C34' 122.4(15)
C35' O8' K2 120.3(11)
C34' O8' K2 112.6(10)
C38' O9' C39' 116.3(17)
C38' O9' K2 123.5(13)
C39' O9' K2 119.1(12)
C40' O10' C41' 121.9(15)
C40' O10' K2 114.0(11)
C41' O10' K2 117.6(10)
C44' O11' C45' 117.6(14)
C44' O11' K2 121.1(11)
C45' O11' K2 113.6(10)
C47' O12' C46' 108.8(11)
C47' O12' K2 123.0(9)
C46' O12' K2 124.7(8)
C31' N3' C43' 111(3)
C31' N3' C37' 105.0(15)
C43' N3' C37' 104(3)
C31' N3' K2 115.2(10)
C43' N3' K2 114(2)
C37' N3' K2 106.5(13)
C42' N4' C36' 112.0(16)
C42' N4' C48' 113.1(16)
C36' N4' C48' 103.9(12)
C42' N4' K2 111.2(14)
C36' N4' K2 115.4(8)
C48' N4' K2 100.5(8)
N3' C31' C32' 122.2(15)
O7' C32' C31' 119.0(14)
O7' C33' C34' 120.0(16)
O8' C34' C33' 122.7(18)
O8' C35' C36' 120.5(18)
N4' C36' C35' 120.5(14)
C38' C37' N3' 125(2)
O9' C38' C37' 112(2)
O9' C39' C40' 109.0(17)
O10' C40' C39' 126.5(16)
O10' C40' K2 50.5(10)
C39' C40' K2 85.2(10)
C42' C41' O10' 119.7(19)
C41' C42' N4' 123(2)
N3' C43' C44' 107(4)
O11' C44' C43' 118(2)
O11' C44' K2 39.5(8)
C43' C44' K2 84(2)
O11' C45' C46' 130.9(16)
O11' C45' K2 43.9(8)
C46' C45' K2 92.5(9)
O12' C46' C45' 95.8(11)
O12' C47' C48' 118.3(15)
C47' C48' N4' 123.6(15)

loop_
_geom_bond_atom_site_label_1
_geom_bond_atom_site_label_2
_geom_bond_distance
Ge1 Ge7 2.5066(10)
Ge1 Ge8 2.5273(9)
Ge1 Ge3 2.6027(12)
Ge1 Ge2 2.6152(9)
Ge1 Sb1 2.6559(7)
Ge2 Ge9 2.5796(12)
Ge2 Ge8 2.6169(10)
Ge2 Ge5 2.7002(9)
Ge2 Ge3 2.7331(10)
Ge3 Ge9 2.5715(13)
Ge3 Ge7 2.6354(13)
Ge3 Ge6 2.7119(10)
Sb4 Ge6 2.7032(11)
Sb4 Ge7 2.7421(10)
Sb4 Ge8 2.7492(8)
Sb4 Ge5 2.7494(9)
Ge5 Ge9 2.5385(13)
Ge5 Ge8 2.5877(11)
Ge6 Ge9 2.5458(14)
Ge6 Ge7 2.5789(13)
Sb1 C7 2.153(6)
Sb1 C1 2.156(7)
C1 C2 1.366(9)
C1 C6 1.377(8)
C2 C3 1.373(11)
C3 C4 1.378(10)
C4 C5 1.365(10)
C5 C6 1.361(11)
C7 C12 1.366(11)
C7 C8 1.377(11)
C8 C9 1.396(9)
C9 C10 1.360(13)
C10 C11 1.339(13)
C11 C12 1.398(10)
K1 O6 2.777(5)
K1 O3 2.781(5)
K1 O5 2.803(5)
K1 O2 2.814(4)
K1 O1 2.841(4)
K1 O4 2.862(5)
K1 N1 2.977(5)
K1 N2 3.002(5)
N1 C19 1.443(10)
N1 C25 1.464(9)
N1 C13 1.471(8)
N2 C30 1.444(11)
N2 C24 1.458(10)
N2 C18 1.461(8)
O1 C15 1.415(7)
O1 C14 1.420(7)
O2 C16 1.422(6)
O2 C17 1.432(7)
O3 C20 1.412(8)
O3 C21 1.431(8)
O4 C22 1.390(10)
O4 C23 1.423(9)
O5 C27 1.399(10)
O5 C26 1.431(9)
O6 C29 1.422(10)
O6 C28 1.434(10)
C13 C14 1.488(9)
C15 C16 1.488(9)
C17 C18 1.502(9)
C19 C20 1.512(10)
C21 C22 1.467(12)
C23 C24 1.466(13)
C25 C26 1.475(12)
C27 C28 1.477(14)
C29 C30 1.498(12)
K2 O11' 2.543(12)
K2 O12' 2.653(10)
K2 O10 2.697(8)
K2 O7 2.699(9)
K2 O9 2.719(10)
K2 O8 2.742(9)
K2 O9' 2.827(15)
K2 N3' 2.838(12)
K2 O7' 2.857(10)
K2 N3 2.879(11)
K2 N4 2.929(10)
K2 O10' 2.976(11)
O7 C32 1.389(14)
O7 C33 1.450(18)
O8 C35 1.424(14)
O8 C34 1.426(17)
O9 C39 1.38(2)
O9 C38 1.380(15)
O10 C40 1.339(17)
O10 C41 1.442(14)
O11 C44 1.339(16)
O11 C45 1.428(15)
O12 C47 1.40(3)
O12 C46 1.419(13)
N3 C31 1.449(16)
N3 C37 1.45(2)
N3 C43 1.451(16)
N4 C36 1.459(17)
N4 C48 1.461(16)
N4 C42 1.574(15)
C31 C32 1.47(2)
C33 C34 1.445(19)
C35 C36 1.505(17)
C37 C38 1.654(19)
C39 C40 1.64(2)
C41 C42 1.254(18)
C43 C44 1.503(18)
C45 C46 1.472(17)
C47 C48 1.51(3)
O7' C33' 1.33(2)
O7' C32' 1.374(17)
O8' C35' 1.30(2)
O8' C34' 1.33(2)
O9' C38' 1.27(2)
O9' C39' 1.41(2)
O10' C40' 1.035(17)
O10' C41' 1.43(2)
O11' C44' 1.326(18)
O11' C45' 1.399(19)
O12' C47' 1.337(18)
O12' C46' 1.558(18)
N3' C31' 1.37(2)
N3' C43' 1.41(5)
N3' C37' 1.54(3)
N4' C42' 1.36(3)
N4' C36' 1.419(18)
N4' C48' 1.458(19)
C31' C32' 1.41(2)
C33' C34' 1.36(2)
C35' C36' 1.43(2)
C37' C38' 1.38(3)
C39' C40' 1.52(2)
C41' C42' 1.35(3)
C43' C44' 1.67(6)
C45' C46' 1.56(2)
C47' C48' 1.35(2)

loop_
_geom_torsion_atom_site_label_1
_geom_torsion_atom_site_label_2
_geom_torsion_atom_site_label_3
_geom_torsion_atom_site_label_4
_geom_torsion
Ge7 Ge1 Ge2 Ge9 6.73(5)
Ge8 Ge1 Ge2 Ge9 104.75(4)
Ge3 Ge1 Ge2 Ge9 -33.15(3)
Sb1 Ge1 Ge2 Ge9 -120.81(3)
Ge7 Ge1 Ge2 Ge8 -98.03(4)
Ge3 Ge1 Ge2 Ge8 -137.90(3)
Sb1 Ge1 Ge2 Ge8 134.44(3)
Ge7 Ge1 Ge2 Ge5 -50.68(4)
Ge8 Ge1 Ge2 Ge5 47.35(3)
Ge3 Ge1 Ge2 Ge5 -90.55(3)
Sb1 Ge1 Ge2 Ge5 -178.21(3)
Ge7 Ge1 Ge2 Ge3 39.88(4)
Ge8 Ge1 Ge2 Ge3 137.90(3)
Sb1 Ge1 Ge2 Ge3 -87.66(3)
Ge7 Ge1 Ge3 Ge9 -104.25(4)
Ge8 Ge1 Ge3 Ge9 -5.66(5)
Ge2 Ge1 Ge3 Ge9 33.39(3)
Sb1 Ge1 Ge3 Ge9 123.75(3)
Ge8 Ge1 Ge3 Ge7 98.59(4)
Ge2 Ge1 Ge3 Ge7 137.64(3)
Sb1 Ge1 Ge3 Ge7 -132.01(3)
Ge7 Ge1 Ge3 Ge6 -47.10(3)
Ge8 Ge1 Ge3 Ge6 51.49(4)
Ge2 Ge1 Ge3 Ge6 90.54(3)
Sb1 Ge1 Ge3 Ge6 -179.11(3)
Ge7 Ge1 Ge3 Ge2 -137.64(3)
Ge8 Ge1 Ge3 Ge2 -39.05(3)
Sb1 Ge1 Ge3 Ge2 90.36(2)
Ge1 Ge2 Ge3 Ge9 -141.71(4)
Ge8 Ge2 Ge3 Ge9 -105.84(4)
Ge5 Ge2 Ge3 Ge9 -47.94(3)
Ge9 Ge2 Ge3 Ge1 141.71(4)
Ge8 Ge2 Ge3 Ge1 35.87(3)
Ge5 Ge2 Ge3 Ge1 93.77(3)
Ge9 Ge2 Ge3 Ge7 105.94(4)
Ge1 Ge2 Ge3 Ge7 -35.77(3)
Ge8 Ge2 Ge3 Ge7 0.11(4)
Ge5 Ge2 Ge3 Ge7 58.01(4)
Ge9 Ge2 Ge3 Ge6 48.77(4)
Ge1 Ge2 Ge3 Ge6 -92.94(4)
Ge8 Ge2 Ge3 Ge6 -57.07(4)
Ge5 Ge2 Ge3 Ge6 0.83(4)
Ge1 Ge2 Ge5 Ge9 106.53(4)
Ge8 Ge2 Ge5 Ge9 153.57(4)
Ge3 Ge2 Ge5 Ge9 48.21(4)
Ge9 Ge2 Ge5 Ge8 -153.57(4)
Ge1 Ge2 Ge5 Ge8 -47.05(3)
Ge3 Ge2 Ge5 Ge8 -105.36(3)
Ge9 Ge2 Ge5 Sb4 -103.94(4)
Ge1 Ge2 Ge5 Sb4 2.58(4)
Ge8 Ge2 Ge5 Sb4 49.63(3)
Ge3 Ge2 Ge5 Sb4 -55.73(4)
Ge6 Sb4 Ge5 Ge9 20.45(3)
Ge7 Sb4 Ge5 Ge9 -22.03(4)
Ge8 Sb4 Ge5 Ge9 -108.01(3)
Ge6 Sb4 Ge5 Ge8 128.46(3)
Ge7 Sb4 Ge5 Ge8 85.98(3)
Ge6 Sb4 Ge5 Ge2 80.54(3)
Ge7 Sb4 Ge5 Ge2 38.06(4)
Ge8 Sb4 Ge5 Ge2 -47.93(3)
Ge7 Sb4 Ge6 Ge9 107.97(4)
Ge8 Sb4 Ge6 Ge9 21.68(4)
Ge5 Sb4 Ge6 Ge9 -20.53(3)
Ge8 Sb4 Ge6 Ge7 -86.29(3)
Ge5 Sb4 Ge6 Ge7 -128.50(3)
Ge7 Sb4 Ge6 Ge3 48.09(3)
Ge8 Sb4 Ge6 Ge3 -38.20(4)
Ge5 Sb4 Ge6 Ge3 -80.40(3)
Ge1 Ge3 Ge6 Ge9 -107.89(4)
Ge7 Ge3 Ge6 Ge9 -154.66(5)
Ge2 Ge3 Ge6 Ge9 -49.17(4)
Ge9 Ge3 Ge6 Ge7 154.66(5)
Ge1 Ge3 Ge6 Ge7 46.78(3)
Ge2 Ge3 Ge6 Ge7 105.49(4)
Ge9 Ge3 Ge6 Sb4 104.79(4)
Ge1 Ge3 Ge6 Sb4 -3.10(4)
Ge7 Ge3 Ge6 Sb4 -49.88(3)
Ge2 Ge3 Ge6 Sb4 55.61(4)
Ge8 Ge1 Ge7 Ge6 -54.27(5)
Ge3 Ge1 Ge7 Ge6 51.19(4)
Ge2 Ge1 Ge7 Ge6 10.83(5)
Sb1 Ge1 Ge7 Ge6 115.89(4)
Ge8 Ge1 Ge7 Ge3 -105.45(4)
Ge2 Ge1 Ge7 Ge3 -40.36(3)
Sb1 Ge1 Ge7 Ge3 64.70(4)
Ge8 Ge1 Ge7 Sb4 3.54(4)
Ge3 Ge1 Ge7 Sb4 109.00(3)
Ge2 Ge1 Ge7 Sb4 68.64(4)
Sb1 Ge1 Ge7 Sb4 173.70(4)
Ge9 Ge6 Ge7 Ge1 -26.48(6)
Sb4 Ge6 Ge7 Ge1 71.92(3)
Ge3 Ge6 Ge7 Ge1 -49.94(3)
Ge9 Ge6 Ge7 Ge3 23.46(4)
Sb4 Ge6 Ge7 Ge3 121.86(3)
Ge9 Ge6 Ge7 Sb4 -98.39(4)
Ge3 Ge6 Ge7 Sb4 -121.86(3)
Ge9 Ge3 Ge7 Ge1 97.35(4)
Ge6 Ge3 Ge7 Ge1 120.09(4)
Ge2 Ge3 Ge7 Ge1 36.44(3)
Ge9 Ge3 Ge7 Ge6 -22.74(4)
Ge1 Ge3 Ge7 Ge6 -120.09(4)
Ge2 Ge3 Ge7 Ge6 -83.65(4)
Ge9 Ge3 Ge7 Sb4 26.38(5)
Ge1 Ge3 Ge7 Sb4 -70.97(3)
Ge6 Ge3 Ge7 Sb4 49.12(3)
Ge2 Ge3 Ge7 Sb4 -34.53(4)
Ge6 Sb4 Ge7 Ge1 -107.31(4)
Ge8 Sb4 Ge7 Ge1 -3.13(3)
Ge5 Sb4 Ge7 Ge1 -59.38(4)
Ge8 Sb4 Ge7 Ge6 104.18(3)
Ge5 Sb4 Ge7 Ge6 47.92(3)
Ge6 Sb4 Ge7 Ge3 -50.18(4)
Ge8 Sb4 Ge7 Ge3 54.00(4)
Ge5 Sb4 Ge7 Ge3 -2.26(4)
Ge7 Ge1 Ge8 Ge5 55.03(4)
Ge3 Ge1 Ge8 Ge5 -10.98(4)
Ge2 Ge1 Ge8 Ge5 -50.91(3)
Sb1 Ge1 Ge8 Ge5 -114.80(4)
Ge7 Ge1 Ge8 Ge2 105.93(4)
Ge3 Ge1 Ge8 Ge2 39.93(3)
Sb1 Ge1 Ge8 Ge2 -63.89(4)
Ge7 Ge1 Ge8 Sb4 -3.54(4)
Ge3 Ge1 Ge8 Sb4 -69.55(3)
Ge2 Ge1 Ge8 Sb4 -109.47(3)
Sb1 Ge1 Ge8 Sb4 -173.37(4)
Ge9 Ge5 Ge8 Ge1 25.47(5)
Ge2 Ge5 Ge8 Ge1 49.99(3)
Sb4 Ge5 Ge8 Ge1 -71.47(3)
Ge9 Ge5 Ge8 Ge2 -24.51(4)
Sb4 Ge5 Ge8 Ge2 -121.46(3)
Ge9 Ge5 Ge8 Sb4 96.95(4)
Ge2 Ge5 Ge8 Sb4 121.46(3)
Ge9 Ge2 Ge8 Ge1 -96.75(4)
Ge5 Ge2 Ge8 Ge1 -120.43(3)
Ge3 Ge2 Ge8 Ge1 -36.07(3)
Ge9 Ge2 Ge8 Ge5 23.68(4)
Ge1 Ge2 Ge8 Ge5 120.43(3)
Ge3 Ge2 Ge8 Ge5 84.36(3)
Ge9 Ge2 Ge8 Sb4 -26.39(4)
Ge1 Ge2 Ge8 Sb4 70.36(3)
Ge5 Ge2 Ge8 Sb4 -50.07(3)
Ge3 Ge2 Ge8 Sb4 34.29(3)
Ge6 Sb4 Ge8 Ge1 59.78(3)
Ge7 Sb4 Ge8 Ge1 3.11(3)
Ge5 Sb4 Ge8 Ge1 107.65(3)
Ge6 Sb4 Ge8 Ge5 -47.87(3)
Ge7 Sb4 Ge8 Ge5 -104.55(3)
Ge6 Sb4 Ge8 Ge2 2.56(4)
Ge7 Sb4 Ge8 Ge2 -54.11(3)
Ge5 Sb4 Ge8 Ge2 50.43(3)
Ge8 Ge5 Ge9 Ge6 -86.94(4)
Ge2 Ge5 Ge9 Ge6 -111.56(4)
Sb4 Ge5 Ge9 Ge6 -20.96(3)
Ge8 Ge5 Ge9 Ge3 -29.09(5)
Ge2 Ge5 Ge9 Ge3 -53.71(3)
Sb4 Ge5 Ge9 Ge3 36.90(4)
Ge8 Ge5 Ge9 Ge2 24.62(4)
Sb4 Ge5 Ge9 Ge2 90.60(3)
Ge7 Ge6 Ge9 Ge5 88.55(5)
Sb4 Ge6 Ge9 Ge5 21.48(3)
Ge3 Ge6 Ge9 Ge5 112.33(4)
Ge7 Ge6 Ge9 Ge3 -23.78(5)
Sb4 Ge6 Ge9 Ge3 -90.86(4)
Ge7 Ge6 Ge9 Ge2 30.68(6)
Sb4 Ge6 Ge9 Ge2 -36.40(4)
Ge3 Ge6 Ge9 Ge2 54.46(3)
Ge1 Ge3 Ge9 Ge5 19.82(5)
Ge7 Ge3 Ge9 Ge5 -40.86(5)
Ge6 Ge3 Ge9 Ge5 -63.63(4)
Ge2 Ge3 Ge9 Ge5 53.43(3)
Ge1 Ge3 Ge9 Ge6 83.45(4)
Ge7 Ge3 Ge9 Ge6 22.77(4)
Ge2 Ge3 Ge9 Ge6 117.06(4)
Ge1 Ge3 Ge9 Ge2 -33.61(3)
Ge7 Ge3 Ge9 Ge2 -94.29(4)
Ge6 Ge3 Ge9 Ge2 -117.06(4)
Ge1 Ge2 Ge9 Ge5 -85.07(3)
Ge8 Ge2 Ge9 Ge5 -23.90(4)
Ge3 Ge2 Ge9 Ge5 -118.37(4)
Ge1 Ge2 Ge9 Ge6 -21.10(4)
Ge8 Ge2 Ge9 Ge6 40.07(5)
Ge5 Ge2 Ge9 Ge6 63.97(3)
Ge3 Ge2 Ge9 Ge6 -54.40(4)
Ge1 Ge2 Ge9 Ge3 33.31(3)
Ge8 Ge2 Ge9 Ge3 94.47(4)
Ge5 Ge2 Ge9 Ge3 118.37(4)
Ge7 Ge1 Sb1 C7 27.7(2)
Ge8 Ge1 Sb1 C7 -164.2(2)
Ge3 Ge1 Sb1 C7 80.7(2)
Ge2 Ge1 Sb1 C7 143.9(2)
Ge7 Ge1 Sb1 C1 125.07(15)
Ge8 Ge1 Sb1 C1 -66.80(15)
Ge3 Ge1 Sb1 C1 178.15(14)
Ge2 Ge1 Sb1 C1 -118.67(14)
C7 Sb1 C1 C2 104.3(6)
Ge1 Sb1 C1 C2 4.9(6)
C7 Sb1 C1 C6 -80.7(5)
Ge1 Sb1 C1 C6 179.9(4)
C6 C1 C2 C3 -1.5(11)
Sb1 C1 C2 C3 173.6(6)
C1 C2 C3 C4 -2.6(13)
C2 C3 C4 C5 5.3(12)
C3 C4 C5 C6 -3.9(11)
C4 C5 C6 C1 -0.3(11)
C2 C1 C6 C5 3.0(10)
Sb1 C1 C6 C5 -172.4(5)
C1 Sb1 C7 C12 165.8(5)
Ge1 Sb1 C7 C12 -94.4(5)
C1 Sb1 C7 C8 -10.5(5)
Ge1 Sb1 C7 C8 89.3(5)
C12 C7 C8 C9 -1.3(9)
Sb1 C7 C8 C9 175.0(4)
C7 C8 C9 C10 -1.2(9)
C8 C9 C10 C11 3.4(11)
C9 C10 C11 C12 -2.9(12)
C8 C7 C12 C11 1.7(11)
Sb1 C7 C12 C11 -174.8(6)
C10 C11 C12 C7 0.4(13)
O6 K1 N1 C19 -145.7(4)
O3 K1 N1 C19 -11.3(4)
O5 K1 N1 C19 -134.9(4)
O2 K1 N1 C19 101.4(4)
O1 K1 N1 C19 112.0(4)
O4 K1 N1 C19 -20.6(4)
N2 K1 N1 C19 26(20)
O6 K1 N1 C25 -26.5(5)
O3 K1 N1 C25 108.0(5)
O5 K1 N1 C25 -15.6(5)
O2 K1 N1 C25 -139.3(4)
O1 K1 N1 C25 -128.7(5)
O4 K1 N1 C25 98.7(5)
N2 K1 N1 C25 145(19)
O6 K1 N1 C13 94.2(5)
O3 K1 N1 C13 -131.3(5)
O5 K1 N1 C13 105.1(5)
O2 K1 N1 C13 -18.6(5)
O1 K1 N1 C13 -8.0(4)
O4 K1 N1 C13 -140.6(5)
N2 K1 N1 C13 -95(20)
O6 K1 N2 C30 -7.8(4)
O3 K1 N2 C30 -142.5(4)
O5 K1 N2 C30 -18.8(5)
O2 K1 N2 C30 104.7(5)
O1 K1 N2 C30 94.6(4)
O4 K1 N2 C30 -132.9(5)
N1 K1 N2 C30 -179(100)
O6 K1 N2 C24 111.1(6)
O3 K1 N2 C24 -23.5(6)
O5 K1 N2 C24 100.1(6)
O2 K1 N2 C24 -136.3(6)
O1 K1 N2 C24 -146.4(5)
O4 K1 N2 C24 -13.9(5)
N1 K1 N2 C24 -60(20)
O6 K1 N2 C18 -128.6(5)
O3 K1 N2 C18 96.7(5)
O5 K1 N2 C18 -139.6(5)
O2 K1 N2 C18 -16.1(5)
O1 K1 N2 C18 -26.2(6)
O4 K1 N2 C18 106.3(5)
N1 K1 N2 C18 60(20)
O6 K1 O1 C15 92.4(4)
O3 K1 O1 C15 -107.2(4)
O5 K1 O1 C15 151.2(4)
O2 K1 O1 C15 14.2(4)
O4 K1 O1 C15 -53.3(5)
N1 K1 O1 C15 -155.1(5)
N2 K1 O1 C15 24.4(5)
O6 K1 O1 C14 -138.0(4)
O3 K1 O1 C14 22.4(4)
O5 K1 O1 C14 -79.1(4)
O2 K1 O1 C14 143.8(4)
O4 K1 O1 C14 76.4(4)
N1 K1 O1 C14 -25.4(4)
N2 K1 O1 C14 154.1(4)
O6 K1 O2 C16 -95.7(4)
O3 K1 O2 C16 103.7(4)
O5 K1 O2 C16 -43.9(5)
O1 K1 O2 C16 21.0(4)
O4 K1 O2 C16 163.1(4)
N1 K1 O2 C16 31.7(5)
N2 K1 O2 C16 -148.8(5)
O6 K1 O2 C17 36.8(5)
O3 K1 O2 C17 -123.9(4)
O5 K1 O2 C17 88.5(5)
O1 K1 O2 C17 153.4(5)
O4 K1 O2 C17 -64.5(5)
N1 K1 O2 C17 164.1(4)
N2 K1 O2 C17 -16.4(4)
O6 K1 O3 C20 82.7(5)
O5 K1 O3 C20 27.0(4)
O2 K1 O3 C20 -128.8(4)
O1 K1 O3 C20 -68.3(4)
O4 K1 O3 C20 149.7(4)
N1 K1 O3 C20 -20.8(4)
N2 K1 O3 C20 159.5(4)
O6 K1 O3 C21 -54.4(6)
O5 K1 O3 C21 -110.1(6)
O2 K1 O3 C21 94.1(6)
O1 K1 O3 C21 154.5(6)
O4 K1 O3 C21 12.6(5)
N1 K1 O3 C21 -158.0(6)
N2 K1 O3 C21 22.3(6)
O6 K1 O4 C22 163.6(5)
O3 K1 O4 C22 19.9(5)
O5 K1 O4 C22 102.2(5)
O2 K1 O4 C22 -102.0(5)
O1 K1 O4 C22 -48.0(5)
N1 K1 O4 C22 29.3(5)
N2 K1 O4 C22 -150.3(5)
O6 K1 O4 C23 -63.3(6)
O3 K1 O4 C23 153.1(6)
O5 K1 O4 C23 -124.6(5)
O2 K1 O4 C23 31.2(6)
O1 K1 O4 C23 85.1(6)
N1 K1 O4 C23 162.5(5)
N2 K1 O4 C23 -17.1(5)
O6 K1 O5 C27 23.4(6)
O3 K1 O5 C27 166.5(6)
O2 K1 O5 C27 -41.1(6)
O1 K1 O5 C27 -92.6(6)
O4 K1 O5 C27 106.4(6)
N1 K1 O5 C27 -145.8(6)
N2 K1 O5 C27 34.4(6)
O6 K1 O5 C26 153.5(6)
O3 K1 O5 C26 -63.5(5)
O2 K1 O5 C26 89.0(5)
O1 K1 O5 C26 37.4(5)
O4 K1 O5 C26 -123.5(5)
N1 K1 O5 C26 -15.7(5)
N2 K1 O5 C26 164.4(5)
O3 K1 O6 C29 74.8(5)
O5 K1 O6 C29 143.8(5)
O2 K1 O6 C29 -78.9(5)
O1 K1 O6 C29 -136.7(5)
O4 K1 O6 C29 21.2(5)
N1 K1 O6 C29 154.8(5)
N2 K1 O6 C29 -25.1(5)
O3 K1 O6 C28 -59.5(7)
O5 K1 O6 C28 9.5(6)
O2 K1 O6 C28 146.8(6)
O1 K1 O6 C28 89.0(6)
O4 K1 O6 C28 -113.1(6)
N1 K1 O6 C28 20.5(7)
N2 K1 O6 C28 -159.5(6)
C19 N1 C13 C14 -80.2(7)
C25 N1 C13 C14 159.5(6)
K1 N1 C13 C14 40.2(7)
C15 O1 C14 C13 -171.0(5)
K1 O1 C14 C13 57.2(6)
N1 C13 C14 O1 -66.8(8)
C14 O1 C15 C16 -177.3(5)
K1 O1 C15 C16 -46.0(6)
C17 O2 C16 C15 170.8(5)
K1 O2 C16 C15 -53.6(6)
O1 C15 C16 O2 66.7(7)
C16 O2 C17 C18 -179.8(6)
K1 O2 C17 C18 46.7(7)
C30 N2 C18 C17 -72.4(8)
C24 N2 C18 C17 167.1(6)
K1 N2 C18 C17 48.2(7)
O2 C17 C18 N2 -65.8(8)
C25 N1 C19 C20 -76.8(8)
C13 N1 C19 C20 162.4(6)
K1 N1 C19 C20 41.4(7)
C21 O3 C20 C19 -169.9(7)
K1 O3 C20 C19 50.0(7)
N1 C19 C20 O3 -62.6(9)
C20 O3 C21 C22 178.1(7)
K1 O3 C21 C22 -42.1(9)
C23 O4 C22 C21 175.1(6)
K1 O4 C22 C21 -50.2(7)
O3 C21 C22 O4 61.4(8)
C22 O4 C23 C24 -178.9(6)
K1 O4 C23 C24 47.5(7)
C30 N2 C24 C23 165.5(7)
C18 N2 C24 C23 -72.8(8)
K1 N2 C24 C23 45.4(8)
O4 C23 C24 N2 -64.9(9)
C19 N1 C25 C26 166.5(6)
C13 N1 C25 C26 -73.5(8)
K1 N1 C25 C26 47.2(7)
C27 O5 C26 C25 176.7(6)
K1 O5 C26 C25 46.0(7)
N1 C25 C26 O5 -64.7(8)
C26 O5 C27 C28 171.9(6)
K1 O5 C27 C28 -54.8(8)
C29 O6 C28 C27 -176.5(8)
K1 O6 C28 C27 -39.6(9)
O5 C27 C28 O6 63.3(9)
C28 O6 C29 C30 -167.5(8)
K1 O6 C29 C30 55.5(9)
C24 N2 C30 C29 -80.4(9)
C18 N2 C30 C29 157.7(7)
K1 N2 C30 C29 38.7(8)
O6 C29 C30 N2 -63.6(11)
O11' K2 O7 C32 64.8(9)
O12' K2 O7 C32 141.8(8)
O10 K2 O7 C32 -116.9(8)
O9 K2 O7 C32 -48.9(9)
O8 K2 O7 C32 153.9(9)
O9' K2 O7 C32 -35.2(9)
N3' K2 O7 C32 21.5(8)
O7' K2 O7 C32 87(2)
N3 K2 O7 C32 -2.6(8)
N4 K2 O7 C32 167.1(8)
O10' K2 O7 C32 -89.2(9)
O11' K2 O7 C33 -74.0(9)
O12' K2 O7 C33 3.0(10)
O10 K2 O7 C33 104.3(8)
O9 K2 O7 C33 172.3(8)
O8 K2 O7 C33 15.1(8)
O9' K2 O7 C33 -174.0(8)
N3' K2 O7 C33 -117.3(9)
O7' K2 O7 C33 -52.1(18)
N3 K2 O7 C33 -141.4(9)
N4 K2 O7 C33 28.3(9)
O10' K2 O7 C33 132.0(8)
O11' K2 O8 C35 -101.2(8)
O12' K2 O8 C35 -41.9(7)
O10 K2 O8 C35 25.6(8)
O7 K2 O8 C35 147.6(8)
O9 K2 O8 C35 79.8(10)
O9' K2 O8 C35 127.5(9)
N3' K2 O8 C35 -167.4(7)
O7' K2 O8 C35 158.4(8)
N3 K2 O8 C35 171.1(7)
N4 K2 O8 C35 -19.7(7)
O10' K2 O8 C35 44.6(8)
O11' K2 O8 C34 126.6(8)
O12' K2 O8 C34 -174.1(8)
O10 K2 O8 C34 -106.6(8)
O7 K2 O8 C34 15.4(8)
O9 K2 O8 C34 -52.5(11)
O9' K2 O8 C34 -4.7(12)
N3' K2 O8 C34 60.4(8)
O7' K2 O8 C34 26.2(8)
N3 K2 O8 C34 38.8(9)
N4 K2 O8 C34 -152.0(9)
O10' K2 O8 C34 -87.7(8)
O11' K2 O9 C39 134.2(12)
O12' K2 O9 C39 65.0(12)
O10 K2 O9 C39 15.1(12)
O7 K2 O9 C39 -105.9(12)
O8 K2 O9 C39 -46.8(14)
O9' K2 O9 C39 -148.8(17)
N3' K2 O9 C39 -165.3(12)
O7' K2 O9 C39 -113.5(12)
N3 K2 O9 C39 -150.5(12)
N4 K2 O9 C39 39.3(13)
O10' K2 O9 C39 3.5(12)
O11' K2 O9 C38 -97.0(8)
O12' K2 O9 C38 -166.1(8)
O10 K2 O9 C38 144.0(8)
O7 K2 O9 C38 23.0(8)
O8 K2 O9 C38 82.1(10)
O9' K2 O9 C38 -19.9(11)
N3' K2 O9 C38 -36.5(8)
O7' K2 O9 C38 15.3(8)
N3 K2 O9 C38 -21.7(8)
N4 K2 O9 C38 168.2(7)
O10' K2 O9 C38 132.3(9)
O11' K2 O10 C40 -80.3(9)
O12' K2 O10 C40 -127.3(9)
O7 K2 O10 C40 101.5(9)
O9 K2 O10 C40 9.4(8)
O8 K2 O10 C40 167.9(8)
O9' K2 O10 C40 14.9(9)
N3' K2 O10 C40 8.6(11)
O7' K2 O10 C40 107.1(9)
N3 K2 O10 C40 25.1(9)
N4 K2 O10 C40 -146.8(9)
O10' K2 O10 C40 26.1(8)
O11' K2 O10 C41 60.4(9)
O12' K2 O10 C41 13.5(8)
O7 K2 O10 C41 -117.7(8)
O9 K2 O10 C41 150.1(9)
O8 K2 O10 C41 -51.3(9)
O9' K2 O10 C41 155.7(9)
N3' K2 O10 C41 149.4(8)
O7' K2 O10 C41 -112.2(8)
N3 K2 O10 C41 165.9(8)
N4 K2 O10 C41 -6.1(8)
O10' K2 O10 C41 166.9(12)
O11' K2 O11 C44 144.1(12)
O12' K2 O11 C44 156.7(8)
O10 K2 O11 C44 90.1(9)
O7 K2 O11 C44 -70.9(8)
O9 K2 O11 C44 36.2(8)
O8 K2 O11 C44 -133.0(8)
O9' K2 O11 C44 20.4(8)
N3' K2 O11 C44 -29.1(8)
O7' K2 O11 C44 -77.2(8)
N3 K2 O11 C44 -17.4(8)
N4 K2 O11 C44 162.4(8)
O10' K2 O11 C44 55.3(9)
O11' K2 O11 C45 2.9(10)
O12' K2 O11 C45 15.5(9)
O10 K2 O11 C45 -51.1(10)
O7 K2 O11 C45 147.9(9)
O9 K2 O11 C45 -104.9(9)
O8 K2 O11 C45 85.8(9)
O9' K2 O11 C45 -120.7(9)
N3' K2 O11 C45 -170.3(11)
O7' K2 O11 C45 141.7(9)
N3 K2 O11 C45 -158.6(10)
N4 K2 O11 C45 21.2(9)
O10' K2 O11 C45 -85.8(9)
O11' K2 O12 C47 145.5(16)
O12' K2 O12 C47 -19.0(13)
O10 K2 O12 C47 -68.6(13)
O7 K2 O12 C47 87.9(14)
O9 K2 O12 C47 -132.4(13)
O8 K2 O12 C47 36.3(13)
O9' K2 O12 C47 -153.9(13)
N3' K2 O12 C47 146.3(13)
O7' K2 O12 C47 89.0(14)
N3 K2 O12 C47 158.3(13)
N4 K2 O12 C47 -19.2(13)
O10' K2 O12 C47 -91.1(13)
O11' K2 O12 C46 27.9(9)
O12' K2 O12 C46 -136.5(10)
O10 K2 O12 C46 173.8(7)
O7 K2 O12 C46 -29.6(9)
O9 K2 O12 C46 110.1(8)
O8 K2 O12 C46 -81.3(8)
O9' K2 O12 C46 88.6(8)
N3' K2 O12 C46 28.7(8)
O7' K2 O12 C46 -28.6(8)
N3 K2 O12 C46 40.8(8)
N4 K2 O12 C46 -136.7(8)
O10' K2 O12 C46 151.3(7)
O11' K2 N3 C31 -147.8(8)
O12' K2 N3 C31 -151.1(7)
O10 K2 N3 C31 87.7(8)
O7 K2 N3 C31 -26.4(7)
O9 K2 N3 C31 103.3(8)
O8 K2 N3 C31 -50.3(9)
O9' K2 N3 C31 102.4(9)
N3' K2 N3 C31 -119.8(14)
O7' K2 N3 C31 -37.9(8)
N4 K2 N3 C31 -141.0(18)
O10' K2 N3 C31 87.3(8)
O11' K2 N3 C37 95.2(8)
O12' K2 N3 C37 91.9(9)
O10 K2 N3 C37 -29.3(9)
O7 K2 N3 C37 -143.5(8)
O9 K2 N3 C37 -13.8(7)
O8 K2 N3 C37 -167.3(7)
O9' K2 N3 C37 -14.6(7)
N3' K2 N3 C37 123.2(13)
O7' K2 N3 C37 -154.9(8)
N4 K2 N3 C37 102(2)
O10' K2 N3 C37 -29.8(8)
O11' K2 N3 C43 -22.4(9)
O12' K2 N3 C43 -25.7(13)
O10 K2 N3 C43 -146.9(9)
O7 K2 N3 C43 99.0(10)
O9 K2 N3 C43 -131.3(10)
O8 K2 N3 C43 75.1(10)
O9' K2 N3 C43 -132.2(11)
N3' K2 N3 C43 5.6(10)
O7' K2 N3 C43 87.5(10)
N4 K2 N3 C43 -16(3)
O10' K2 N3 C43 -147.3(9)
O11' K2 N4 C36 90.2(8)
O12' K2 N4 C36 97.5(11)
O10 K2 N4 C36 -141.0(8)
O7 K2 N4 C36 -25.8(8)
O9 K2 N4 C36 -165.4(7)
O8 K2 N4 C36 -12.5(7)
O9' K2 N4 C36 -169.8(7)
N3' K2 N4 C36 68.3(10)
O7' K2 N4 C36 -14.3(8)
N3 K2 N4 C36 83(2)
O10' K2 N4 C36 -144.0(7)
O11' K2 N4 C48 -31.2(8)
O12' K2 N4 C48 -24.0(8)
O10 K2 N4 C48 97.6(8)
O7 K2 N4 C48 -147.3(7)
O9 K2 N4 C48 73.1(8)
O8 K2 N4 C48 -133.9(8)
O9' K2 N4 C48 68.8(9)
N3' K2 N4 C48 -53.2(11)
O7' K2 N4 C48 -135.8(8)
N3 K2 N4 C48 -38(2)
O10' K2 N4 C48 94.5(8)
O11' K2 N4 C42 -143.4(8)
O12' K2 N4 C42 -136.2(13)
O10 K2 N4 C42 -14.6(7)
O7 K2 N4 C42 100.5(8)
O9 K2 N4 C42 -39.0(8)
O8 K2 N4 C42 113.9(8)
O9' K2 N4 C42 -43.4(10)
N3' K2 N4 C42 -165.3(8)
O7' K2 N4 C42 112.1(7)
N3 K2 N4 C42 -150.2(18)
O10' K2 N4 C42 -17.7(7)
C37 N3 C31 C32 173.7(11)
C43 N3 C31 C32 -72.8(14)
K2 N3 C31 C32 56.0(11)
C33 O7 C32 C31 171.1(11)
K2 O7 C32 C31 31.6(13)
N3 C31 C32 O7 -61.0(13)
C32 O7 C33 C34 171.9(11)
K2 O7 C33 C34 -45.4(14)
C35 O8 C34 C33 179.8(11)
K2 O8 C34 C33 -44.3(14)
O7 C33 C34 O8 60.2(15)
C34 O8 C35 C36 -176.8(11)
K2 O8 C35 C36 49.0(12)
C48 N4 C36 C35 165.3(10)
C42 N4 C36 C35 -76.2(13)
K2 N4 C36 C35 42.9(11)
O8 C35 C36 N4 -62.3(13)
C31 N3 C37 C38 -72.9(13)
C43 N3 C37 C38 168.2(10)
K2 N3 C37 C38 42.3(11)
C39 O9 C38 C37 -171.1(14)
K2 O9 C38 C37 50.1(12)
N3 C37 C38 O9 -63.8(14)
C38 O9 C39 C40 -164.8(13)
K2 O9 C39 C40 -30.3(18)
C41 O10 C40 C39 -175.2(13)
K2 O10 C40 C39 -31.2(16)
C41 O10 C40 K2 -144.0(11)
O9 C39 C40 O10 41(2)
O9 C39 C40 K2 19.1(12)
O11' K2 C40 O10 110.8(9)
O12' K2 C40 O10 50.2(8)
O7 K2 C40 O10 -93.2(9)
O9 K2 C40 O10 -167.7(11)
O8 K2 C40 O10 -14.2(10)
O9' K2 C40 O10 -163.3(10)
N3' K2 C40 O10 -173.9(8)
O7' K2 C40 O10 -93.5(9)
N3 K2 C40 O10 -158.8(8)
N4 K2 C40 O10 29.4(8)
O10' K2 C40 O10 -106(2)
O11' K2 C40 C39 -95.3(10)
O12' K2 C40 C39 -155.9(10)
O10 K2 C40 C39 153.9(15)
O7 K2 C40 C39 60.7(11)
O9 K2 C40 C39 -13.8(9)
O8 K2 C40 C39 139.7(9)
O9' K2 C40 C39 -9.4(9)
N3' K2 C40 C39 -20.0(11)
O7' K2 C40 C39 60.4(11)
N3 K2 C40 C39 -4.9(10)
N4 K2 C40 C39 -176.7(10)
O10' K2 C40 C39 48.1(17)
C40 O10 C41 C42 174.6(12)
K2 O10 C41 C42 32.7(14)
O10 C41 C42 N4 -52.7(16)
C36 N4 C42 C41 164.6(12)
C48 N4 C42 C41 -74.1(14)
K2 N4 C42 C41 42.9(13)
C31 N3 C43 C44 164.5(12)
C37 N3 C43 C44 -78.8(13)
K2 N3 C43 C44 42.1(14)
C45 O11 C44 C43 -170.0(10)
K2 O11 C44 C43 46.1(11)
N3 C43 C44 O11 -59.4(15)
C44 O11 C45 C46 -176.6(10)
K2 O11 C45 C46 -34.5(13)
C47 O12 C46 C45 -170.8(16)
K2 O12 C46 C45 -56.5(11)
O11 C45 C46 O12 61.4(14)
C46 O12 C47 C48 -178.0(14)
K2 O12 C47 C48 62.6(19)
C36 N4 C48 C47 -60.7(16)
C42 N4 C48 C47 173.2(14)
K2 N4 C48 C47 60.8(14)
O12 C47 C48 N4 -88.4(19)
O11' K2 O7' C33' -148.4(12)
O12' K2 O7' C33' -79.1(12)
O10 K2 O7' C33' 25.1(13)
O7 K2 O7' C33' 52.2(19)
O9 K2 O7' C33' 99.3(12)
O8 K2 O7' C33' -55.2(12)
O9' K2 O7' C33' 111.0(12)
N3' K2 O7' C33' 162.2(13)
N3 K2 O7' C33' 137.4(12)
N4 K2 O7' C33' -53.3(12)
O10' K2 O7' C33' 56.8(13)
O11' K2 O7' C32' 52.8(11)
O12' K2 O7' C32' 122.1(10)
O10 K2 O7' C32' -133.7(10)
O7 K2 O7' C32' -107(2)
O9 K2 O7' C32' -59.4(10)
O8 K2 O7' C32' 146.0(11)
O9' K2 O7' C32' -47.8(10)
N3' K2 O7' C32' 3.4(10)
N3 K2 O7' C32' -21.4(10)
N4 K2 O7' C32' 147.9(10)
O10' K2 O7' C32' -102.0(10)
O11' K2 O8' C35' -93.3(14)
O12' K2 O8' C35' -35.1(13)
O10 K2 O8' C35' 38.4(13)
O7 K2 O8' C35' -175.6(14)
O9 K2 O8' C35' 92.7(13)
O8 K2 O8' C35' -85.4(13)
O9' K2 O8' C35' 115.6(13)
N3' K2 O8' C35' -174.7(13)
O7' K2 O8' C35' -164.6(14)
N3 K2 O8' C35' 162.9(13)
N4 K2 O8' C35' -24.1(13)
O10' K2 O8' C35' 62.9(13)
O11' K2 O8' C34' 63.3(12)
O12' K2 O8' C34' 121.5(11)
O10 K2 O8' C34' -165.0(11)
O7 K2 O8' C34' -19.0(11)
O9 K2 O8' C34' -110.7(11)
O8 K2 O8' C34' 71.2(11)
O9' K2 O8' C34' -87.8(12)
N3' K2 O8' C34' -18.1(12)
O7' K2 O8' C34' -8.0(11)
N3 K2 O8' C34' -40.6(12)
N4 K2 O8' C34' 132.5(11)
O10' K2 O8' C34' -140.6(11)
O11' K2 O9' C38' -48.5(15)
O12' K2 O9' C38' -111.5(14)
O10 K2 O9' C38' -169.8(15)
O7 K2 O9' C38' 65.3(15)
O9 K2 O9' C38' -155(2)
O8 K2 O9' C38' 83.0(16)
N3' K2 O9' C38' 5.9(14)
O7' K2 O9' C38' 56.7(15)
N3 K2 O9' C38' 22.3(13)
N4 K2 O9' C38' -144.5(13)
O10' K2 O9' C38' -175.6(16)
O11' K2 O9' C39' 119.2(13)
O12' K2 O9' C39' 56.3(14)
O10 K2 O9' C39' -2.0(13)
O7 K2 O9' C39' -126.9(13)
O9 K2 O9' C39' 12.3(12)
O8 K2 O9' C39' -109.2(13)
N3' K2 O9' C39' 173.7(14)
O7' K2 O9' C39' -135.5(13)
N3 K2 O9' C39' -169.9(15)
N4 K2 O9' C39' 23.3(15)
O10' K2 O9' C39' -7.8(12)
O11' K2 O10' C40' -92.5(15)
O12' K2 O10' C40' -157.6(14)
O10 K2 O10' C40' 176.6(18)
O7 K2 O10' C40' 57.8(15)
O9 K2 O10' C40' -27.8(13)
O8 K2 O10' C40' 130.4(14)
O9' K2 O10' C40' -16.7(14)
N3' K2 O10' C40' -15.3(15)
O7' K2 O10' C40' 57.0(15)
N3 K2 O10' C40' -4.3(15)
N4 K2 O10' C40' -177.2(14)
O11' K2 O10' C41' 115.2(11)
O12' K2 O10' C41' 50.1(11)
O10 K2 O10' C41' 24.3(10)
O7 K2 O10' C41' -94.5(11)
O9 K2 O10' C41' 179.9(13)
O8 K2 O10' C41' -21.9(12)
O9' K2 O10' C41' -169.0(12)
N3' K2 O10' C41' -167.6(11)
O7' K2 O10' C41' -95.3(11)
N3 K2 O10' C41' -156.6(11)
N4 K2 O10' C41' 30.5(11)
O12' K2 O11' C44' -159.7(13)
O10 K2 O11' C44' 149.4(11)
O7 K2 O11' C44' -32.2(13)
O9 K2 O11' C44' 83.3(12)
O8 K2 O11' C44' -96.3(12)
O9' K2 O11' C44' 63.2(13)
N3' K2 O11' C44' 11.1(12)
O7' K2 O11' C44' -36.0(13)
N3 K2 O11' C44' 22.2(12)
N4 K2 O11' C44' -156.7(13)
O10' K2 O11' C44' 118.6(12)
O12' K2 O11' C45' -10.8(11)
O10 K2 O11' C45' -61.7(12)
O7 K2 O11' C45' 116.7(11)
O9 K2 O11' C45' -127.8(11)
O8 K2 O11' C45' 52.6(11)
O9' K2 O11' C45' -147.9(11)
N3' K2 O11' C45' 160.0(12)
O7' K2 O11' C45' 112.9(11)
N3 K2 O11' C45' 171.1(12)
N4 K2 O11' C45' -7.8(11)
O10' K2 O11' C45' -92.5(12)
O11' K2 O12' C47' -164.8(13)
O10 K2 O12' C47' -27.9(12)
O7 K2 O12' C47' 95.5(12)
O9 K2 O12' C47' -72.7(12)
O8 K2 O12' C47' 84.1(12)
O9' K2 O12' C47' -88.9(13)
N3' K2 O12' C47' -175.5(11)
O7' K2 O12' C47' 105.7(12)
N3 K2 O12' C47' -161.2(11)
N4 K2 O12' C47' 23.1(11)
O10' K2 O12' C47' -39.2(12)
O11' K2 O12' C46' -8.3(11)
O10 K2 O12' C46' 128.6(12)
O7 K2 O12' C46' -108.1(11)
O9 K2 O12' C46' 83.8(11)
O8 K2 O12' C46' -119.4(12)
O9' K2 O12' C46' 67.6(12)
N3' K2 O12' C46' -19.0(13)
O7' K2 O12' C46' -97.8(11)
N3 K2 O12' C46' -4.7(14)
N4 K2 O12' C46' 179.6(16)
O10' K2 O12' C46' 117.3(11)
O11' K2 N3' C31' -114.3(12)
O12' K2 N3' C31' -103.5(11)
O10 K2 N3' C31' 136.0(10)
O7 K2 N3' C31' 21.4(10)
O9 K2 N3' C31' 135.3(11)
O8 K2 N3' C31' -22.7(11)
O9' K2 N3' C31' 128.9(12)
O7' K2 N3' C31' 10.9(10)
N3 K2 N3' C31' 96.9(14)
N4 K2 N3' C31' -89.8(12)
O10' K2 N3' C31' 127.5(11)
O11' K2 N3' C43' 16(3)
O12' K2 N3' C43' 26(3)
O10 K2 N3' C43' -94(3)
O7 K2 N3' C43' 151(3)
O9 K2 N3' C43' -95(3)
O8 K2 N3' C43' 107(3)
O9' K2 N3' C43' -101(3)
O7' K2 N3' C43' 141(3)
N3 K2 N3' C43' -133(3)
N4 K2 N3' C43' 40(3)
O10' K2 N3' C43' -103(3)
O11' K2 N3' C37' 129.8(13)
O12' K2 N3' C37' 140.6(12)
O10 K2 N3' C37' 20.1(15)
O7 K2 N3' C37' -94.5(13)
O9 K2 N3' C37' 19.5(13)
O8 K2 N3' C37' -138.6(12)
O9' K2 N3' C37' 13.0(12)
O7' K2 N3' C37' -104.9(13)
N3 K2 N3' C37' -19.0(14)
N4 K2 N3' C37' 154.3(12)
O10' K2 N3' C37' 11.6(13)
O11' K2 N4' C42' -98.1(15)
O12' K2 N4' C42' -107.5(15)
O10 K2 N4' C42' -2.0(14)
O7 K2 N4' C42' 123.6(15)
O9 K2 N4' C42' 13.7(15)
O8 K2 N4' C42' 174.1(15)
O9' K2 N4' C42' 23.3(16)
N3' K2 N4' C42' 83(3)
O7' K2 N4' C42' 132.8(15)
N3 K2 N4' C42' 60.2(17)
N4 K2 N4' C42' -117.0(16)
O10' K2 N4' C42' 14.9(15)
O11' K2 N4' C36' 132.9(10)
O12' K2 N4' C36' 123.5(11)
O10 K2 N4' C36' -131.1(12)
O7 K2 N4' C36' -5.5(10)
O9 K2 N4' C36' -115.4(10)
O8 K2 N4' C36' 45.0(9)
O9' K2 N4' C36' -105.7(10)
N3' K2 N4' C36' -46(2)
O7' K2 N4' C36' 3.8(11)
N3 K2 N4' C36' -68.8(12)
N4 K2 N4' C36' 113.9(11)
O10' K2 N4' C36' -114.1(10)
O11' K2 N4' C48' 22.0(11)
O12' K2 N4' C48' 12.5(9)
O10 K2 N4' C48' 118.0(11)
O7 K2 N4' C48' -116.4(9)
O9 K2 N4' C48' 133.7(9)
O8 K2 N4' C48' -65.9(9)
O9' K2 N4' C48' 143.3(9)
N3' K2 N4' C48' -157.4(19)
O7' K2 N4' C48' -107.2(9)
N3 K2 N4' C48' -179.8(9)
N4 K2 N4' C48' 3.0(9)
O10' K2 N4' C48' 134.9(10)
C43' N3' C31' C32' -158(3)
C37' N3' C31' C32' 90(2)
K2 N3' C31' C32' -27(2)
C33' O7' C32' C31' -176.8(16)
K2 O7' C32' C31' -18(2)
N3' C31' C32' O7' 31(3)
C32' O7' C33' C34' -178.0(17)
K2 O7' C33' C34' 24(2)
C35' O8' C34' C33' -179.2(19)
K2 O8' C34' C33' 25(2)
O7' C33' C34' O8' -34(3)
C34' O8' C35' C36' 175.8(17)
K2 O8' C35' C36' -30(2)
C42' N4' C36' C35' -146(2)
C48' N4' C36' C35' 91.6(18)
K2 N4' C36' C35' -17.4(19)
O8' C35' C36' N4' 33(3)
C31' N3' C37' C38' -160(2)
C43' N3' C37' C38' 84(4)
K2 N3' C37' C38' -37(3)
C39' O9' C38' C37' 166.4(18)
K2 O9' C38' C37' -26(2)
N3' C37' C38' O9' 44(3)
C38' O9' C39' C40' -167.2(16)
K2 O9' C39' C40' 24.2(19)
C41' O10' C40' C39' -167.1(17)
K2 O10' C40' C39' 42(3)
C41' O10' C40' K2 151(2)
O9' C39' C40' O10' -48(3)
O9' C39' C40' K2 -16.7(14)
O11' K2 C40' O10' 98.5(15)
O12' K2 C40' O10' 24.0(15)
O10 K2 C40' O10' -2.3(12)
O7 K2 C40' O10' -127.0(14)
O9 K2 C40' O10' 137.8(18)
O8 K2 C40' O10' -59.8(15)
O9' K2 C40' O10' 159.0(17)
N3' K2 C40' O10' 166.2(14)
O7' K2 C40' O10' -130.4(14)
N3 K2 C40' O10' 175.7(15)
N4 K2 C40' O10' 2.8(15)
O11' K2 C40' C39' -48.9(11)
O12' K2 C40' C39' -123.4(10)
O10 K2 C40' C39' -149.7(12)
O7 K2 C40' C39' 85.6(10)
O9 K2 C40' C39' -9.6(9)
O8 K2 C40' C39' 152.8(9)
O9' K2 C40' C39' 11.6(10)
N3' K2 C40' C39' 18.8(11)
O7' K2 C40' C39' 82.2(11)
N3 K2 C40' C39' 28.3(10)
N4 K2 C40' C39' -144.6(10)
O10' K2 C40' C39' -147(2)
C40' O10' C41' C42' -170(2)
K2 O10' C41' C42' -20(3)
O10' C41' C42' N4' 40(4)
C36' N4' C42' C41' 95(3)
C48' N4' C42' C41' -148(2)
K2 N4' C42' C41' -35(3)
C31' N3' C43' C44' 99(3)
C37' N3' C43' C44' -149(3)
K2 N3' C43' C44' -33(4)
C45' O11' C44' C43' 178(3)
K2 O11' C44' C43' -34(3)
C45' O11' C44' K2 -148(2)
N3' C43' C44' O11' 46(4)
N3' C43' C44' K2 24(3)
O12' K2 C44' O11' 18.5(12)
O10 K2 C44' O11' -40.0(14)
O7 K2 C44' O11' 150.5(12)
O9 K2 C44' O11' -100.9(12)
O8 K2 C44' O11' 87.3(12)
O9' K2 C44' O11' -118.0(13)
N3' K2 C44' O11' -165.9(15)
O7' K2 C44' O11' 145.2(13)
N3 K2 C44' O11' -155.6(13)
N4 K2 C44' O11' 24.2(13)
O10' K2 C44' O11' -76.2(13)
O11' K2 C44' C43' 150(3)
O12' K2 C44' C43' 168(2)
O10 K2 C44' C43' 110(2)
O7 K2 C44' C43' -60(2)
O9 K2 C44' C43' 49(2)
O8 K2 C44' C43' -123(2)
O9' K2 C44' C43' 32(2)
N3' K2 C44' C43' -16(2)
O7' K2 C44' C43' -65(2)
N3 K2 C44' C43' -6(2)
N4 K2 C44' C43' 174(2)
O10' K2 C44' C43' 74(2)
C44' O11' C45' C46' -174.5(18)
K2 O11' C45' C46' 35(2)
C44' O11' C45' K2 150.1(18)
O12' K2 C45' O11' 165.7(14)
O10 K2 C45' O11' 127.5(11)
O7 K2 C45' O11' -74.3(12)
O9 K2 C45' O11' 59.1(12)
O8 K2 C45' O11' -128.3(11)
O9' K2 C45' O11' 36.2(12)
N3' K2 C45' O11' -18.0(11)
O7' K2 C45' O11' -74.0(12)
N3 K2 C45' O11' -9.2(12)
N4 K2 C45' O11' 171.4(12)
O10' K2 C45' O11' 103.1(11)
O11' K2 C45' C46' -154.0(18)
O12' K2 C45' C46' 11.7(9)
O10 K2 C45' C46' -26.4(11)
O7 K2 C45' C46' 131.7(10)
O9 K2 C45' C46' -94.9(11)
O8 K2 C45' C46' 77.7(11)
O9' K2 C45' C46' -117.7(10)
N3' K2 C45' C46' -172.0(11)
O7' K2 C45' C46' 132.0(10)
N3 K2 C45' C46' -163.2(10)
N4 K2 C45' C46' 17.4(10)
O10' K2 C45' C46' -50.9(12)
C47' O12' C46' C45' -179.2(13)
K2 O12' C46' C45' 21.5(16)
O11' C45' C46' O12' -38(2)
K2 C45' C46' O12' -13.8(11)
C46' O12' C47' C48' 171.2(17)
K2 O12' C47' C48' -29(2)
O12' C47' C48' N4' 48(3)
C42' N4' C48' C47' 83(2)
C36' N4' C48' C47' -155.2(17)
K2 N4' C48' C47' -35.5(19)
